data_7063146
loop_
_publ_author_name
'Ni, Tong'
'Zhang, Qin'
'Wang, Xiuyang'
'Xu, Bin'
'Zhou, Shengbin'
'Zhang, Kaiming'
'Jiang, Weidong'

_publ_section_title
;
 Micelle-modulated reactivity of novel copper(ii) complexes with reduced
 l-histidine Schiff bases as mimic carboxylesterases
;
_journal_issue 18
_journal_name_full 'New Journal of Chemistry'
_journal_page_first 8445
_journal_page_last 8453
_journal_paper_doi 10.1039/D4NJ00486H
_journal_volume 48
_journal_year 2024
_chemical_formula_moiety 'C58 H62 Br4 Cu4 N14 O14, C52 H48 Br4 Cu4 N12 O12, 6(C3 H7 N O), 5(C2 H3 N)'
_chemical_formula_sum 'C138 H167 Br8 Cu8 N37 O32'
_chemical_formula_weight 4003.68
_space_group_crystal_system monoclinic
_space_group_IT_number 4
_space_group_name_Hall 'P 2yb'
_space_group_name_H-M_alt 'P 1 21 1'
_atom_sites_solution_hydrogens mixed
_audit_creation_date 2020-07-24
_audit_creation_method
;
Olex2 1.2
(compiled 2018.05.29 svn.r3508 for OlexSys, GUI svn.r5506)
;
_audit_update_record
;
2024-01-29 deposited with the CCDC.	2024-04-10 downloaded from the CCDC.
;
_cell_angle_alpha 90
_cell_angle_beta 91.2310(10)
_cell_angle_gamma 90
_cell_formula_units_Z 2
_cell_length_a 19.0845(2)
_cell_length_b 14.0567(2)
_cell_length_c 35.0169(3)
_cell_measurement_reflns_used 13923
_cell_measurement_temperature 240.01(10)
_cell_measurement_theta_max 72.2590
_cell_measurement_theta_min 4.0240
_cell_volume 9391.64(18)
_computing_cell_refinement 'CrysAlisPro 1.171.40.61a (Rigaku OD, 2019)'
_computing_data_collection 'CrysAlisPro 1.171.40.61a (Rigaku OD, 2019)'
_computing_data_reduction 'CrysAlisPro 1.171.40.61a (Rigaku OD, 2019)'
_computing_molecular_graphics 'Olex2 (Dolomanov et al., 2009)'
_computing_publication_material 'Olex2 (Dolomanov et al., 2009)'
_computing_structure_refinement 'ShelXL (Sheldrick, 2015)'
_diffrn_ambient_environment N~2~
_diffrn_ambient_temperature 240.01(10)
_diffrn_detector 'CCD plate'
_diffrn_detector_area_resol_mean 10.6525
_diffrn_detector_type Atlas
_diffrn_measured_fraction_theta_full 0.992
_diffrn_measured_fraction_theta_max 0.992
_diffrn_measurement_details
;
List of Runs (angles in degrees, time in seconds):

  # Type    Start    End  Width  t~exp~   \w     \q     \k     \f   Frames
#--------------------------------------------------------------------------
  1  \w   -109.00 -12.00   1.00   10.00    --  -40.08 -57.00 120.00   97
  2  \w   -110.00  -9.00   1.00   10.00    --  -40.08 -19.00 150.00  101
  3  \w    151.00 177.00   1.00   20.00    --  103.61  45.00-150.00   26
  4  \w     78.00 123.00   1.00   20.00    --  103.61  45.00-150.00   45
  5  \w     55.00 171.00   1.00   20.00    --  103.61  15.00 -60.00  116
  6  \w     33.00 127.00   1.00   20.00    --  103.61 -61.00-180.00   94
  7  \w     33.00 122.00   1.00   20.00    --  103.61 -61.00 -60.00   89
;
_diffrn_measurement_device 'four-circle diffractometer'
_diffrn_measurement_device_type 'SuperNova, Dual, Cu at home/near, Atlas'
_diffrn_measurement_method '\w scans'
_diffrn_orient_matrix_type 'CrysAlisPro convention (1999,Acta A55,543-557)'
_diffrn_orient_matrix_UB_11 -0.0134059000
_diffrn_orient_matrix_UB_12 -0.0482968000
_diffrn_orient_matrix_UB_13 -0.0389891000
_diffrn_orient_matrix_UB_21 -0.0741879000
_diffrn_orient_matrix_UB_22 -0.0281721000
_diffrn_orient_matrix_UB_23 0.0123756000
_diffrn_orient_matrix_UB_31 -0.0289129000
_diffrn_orient_matrix_UB_32 0.0942310000
_diffrn_orient_matrix_UB_33 -0.0162452000
_diffrn_radiation_monochromator mirror
_diffrn_radiation_probe x-ray
_diffrn_radiation_type CuK\a
_diffrn_radiation_wavelength 1.54184
_diffrn_reflns_av_R_equivalents 0.0154
_diffrn_reflns_av_unetI/netI 0.0290
_diffrn_reflns_Laue_measured_fraction_full 0.992
_diffrn_reflns_Laue_measured_fraction_max 0.992
_diffrn_reflns_limit_h_max 16
_diffrn_reflns_limit_h_min -22
_diffrn_reflns_limit_k_max 16
_diffrn_reflns_limit_k_min -15
_diffrn_reflns_limit_l_max 38
_diffrn_reflns_limit_l_min -41
_diffrn_reflns_number 30996
_diffrn_reflns_point_group_measured_fraction_full 0.734
_diffrn_reflns_point_group_measured_fraction_max 0.734
_diffrn_reflns_theta_full 66.009
_diffrn_reflns_theta_max 66.009
_diffrn_reflns_theta_min 3.388
_diffrn_source 'micro-focus sealed X-ray tube'
_diffrn_source_type 'SuperNova (Cu) X-ray Source'
_exptl_absorpt_coefficient_mu 3.552
_exptl_absorpt_correction_T_max 1.00000
_exptl_absorpt_correction_T_min 0.85951
_exptl_absorpt_correction_type multi-scan
_exptl_absorpt_process_details
;
CrysAlisPro 1.171.40.61a (Rigaku Oxford Diffraction, 2019)
Empirical absorption correction using spherical harmonics,
 implemented in SCALE3 ABSPACK scaling algorithm.
;
_exptl_crystal_density_diffrn 1.416
_exptl_crystal_description block
_exptl_crystal_F_000 4044
_exptl_crystal_size_max 0.11
_exptl_crystal_size_mid 0.1
_exptl_crystal_size_min 0.09
_refine_diff_density_max 0.554
_refine_diff_density_min -0.662
_refine_diff_density_rms 0.070
_refine_ls_abs_structure_details
;
 Flack x determined using 6128 quotients [(I+)-(I-)]/[(I+)+(I-)]
 (Parsons, Flack and Wagner, Acta Cryst. B69 (2013) 249-259).
;
_refine_ls_abs_structure_Flack 0.006(7)
_refine_ls_extinction_method none
_refine_ls_goodness_of_fit_ref 1.040
_refine_ls_hydrogen_treatment constr
_refine_ls_matrix_type full
_refine_ls_number_parameters 2136
_refine_ls_number_reflns 24048
_refine_ls_number_restraints 3457
_refine_ls_restrained_S_all 1.080
_refine_ls_R_factor_all 0.0441
_refine_ls_R_factor_gt 0.0408
_refine_ls_shift/su_max 0.004
_refine_ls_shift/su_mean 0.001
_refine_ls_structure_factor_coef Fsqd
_refine_ls_weighting_details 'w=1/[\s^2^(Fo^2^)+(0.0848P)^2^+0.4532P] where P=(Fo^2^+2Fc^2^)/3'
_refine_ls_weighting_scheme calc
_refine_ls_wR_factor_gt 0.1161
_refine_ls_wR_factor_ref 0.1197
_reflns_Friedel_coverage 0.417
_reflns_Friedel_fraction_full 0.452
_reflns_Friedel_fraction_max 0.452
_reflns_number_gt 22186
_reflns_number_total 24048
_reflns_threshold_expression 'I > 2\s(I)'
_cod_data_source_file d4nj00486h2.cif
_cod_data_source_block cu_CCDC1
_cod_depositor_comments 'Adding full bibliography for 7063145--7063146.cif.'
_cod_database_code 7063146
_shelx_shelxl_version_number 2014/7
_shelx_space_group_comment
;
The symmetry employed for this shelxl refinement is uniquely defined
by the following loop, which should always be used as a source of
symmetry information in preference to the above space-group names.
They are only intended as comments.
;
_shelx_estimated_absorpt_t_max 0.740
_shelx_estimated_absorpt_t_min 0.696
_diffrn_oxdiff_digest_frames
;
0182b4969587c095d05f7aa8f3212fc4a50002885d7
;
_reflns_odcompleteness_completeness 99.09
_reflns_odcompleteness_iscentric 1
_reflns_odcompleteness_theta 66.97
_olex2_refinement_description
;
1. Fixed Uiso
 At 1.2 times of:
  All C(H) groups, All C(H,H) groups, All N(H) groups
 At 1.5 times of:
  All C(H,H,H) groups, All C(H,H,H,H,H,H) groups
2. Restrained distances
 C130-C129
 1.5 with sigma of 0.02
 C122-C121
 2.56 with sigma of 0.02
 N26-C128
 1.45 with sigma of 0.02
 O27-C111
 1.26 with sigma of 0.02
 C111-N37
 1.37 with sigma of 0.02
 N37-C113
 1.45 with sigma of 0.02
 N37-C112
 1.45 with sigma of 0.02
 C112-C113
 2.45 with sigma of 0.02
 C111-C113
 2.4 with sigma of 0.02
 C112-C111
 2.4 with sigma of 0.02
 N37-O27
 2.38 with sigma of 0.02
 C3A-C2A
 2.45 with sigma of 0.02
 C1A-C3A
 2.4 with sigma of 0.02
 C1A-C2A
 2.4 with sigma of 0.02
 O31-C105
 1.26 with sigma of 0.02
 C105-N36
 1.37 with sigma of 0.02
 N36-C107
 1.45 with sigma of 0.02
 N36-C106
 1.45 with sigma of 0.02
 C106-C105
 2.4 with sigma of 0.02
 C105-C107
 2.4 with sigma of 0.02
 N36-O31
 2.4 with sigma of 0.02
 O28-C5A
 1.26 with sigma of 0.02
 C5A-N2A
 1.37 with sigma of 0.02
 N2A-C6A
 1.45 with sigma of 0.02
 N2A-C4A
 1.45 with sigma of 0.02
 N2A-O28
 2.37 with sigma of 0.02
 C5A-C6A
 2.45 with sigma of 0.02
 C5A-C4A
 2.45 with sigma of 0.02
 C4A-C6A
 2.45 with sigma of 0.02
 O30-C123
 1.25 with sigma of 0.02
 C123-N28
 1.37 with sigma of 0.02
 N28-C124
 1.45 with sigma of 0.02
 N28-C125
 1.45 with sigma of 0.02
 C125-C124
 2.45 with sigma of 0.02
 C123-C125
 2.4 with sigma of 0.02
 C123-C124
 2.4 with sigma of 0.02
 O30-N28
 2.38 with sigma of 0.02
 N25-C121
 1.45 with sigma of 0.02
 C120-N25
 1.37 with sigma of 0.02
 C120-O25
 1.26 with sigma of 0.02
 O25-N25
 2.38 with sigma of 0.02
 C120-C121
 2.42 with sigma of 0.02
 C122-C120
 2.42 with sigma of 0.02
 C117-N27
 1.37 with sigma of 0.02
 N27-O29
 2.37 with sigma of 0.02
 C117-C119
 2.4 with sigma of 0.02
 C118-C117
 2.4 with sigma of 0.02
 C118-C119
 2.45 with sigma of 0.02
 C127-C128
 2.45 with sigma of 0.02
 C126-C128
 2.4 with sigma of 0.02
 C126-C127
 2.4 with sigma of 0.02
 N25-C121 = N4A-C9A
 1.45 with sigma of 0.02
 C106-C107
 2.5 with sigma of 0.02
 N25-C122
 1.5 with sigma of 0.02
 N27-C119
 1.5 with sigma of 0.02
 N27-C118
 1.2 with sigma of 0.02
 C8A-C10A
 2.4 with sigma of 0.02
 C117-O29
 1.24 with sigma of 0.02
 O29-N27
 2.37 with sigma of 0.02
3. Restrained planarity
 O27, N37, C111, C112, C113
 with sigma of 0.1
 O31, N36, C105, C106, C107
 with sigma of 0.1
 O30, N28, C123, C124, C125
 with sigma of 0.1
 O29, N27, C117, C118, C119
 with sigma of 0.1
 O26, N26, C126, C127, C128
 with sigma of 0.1
 N27, C117, O29, C118, C119
 with sigma of 0.1
4. Rigid bond restraints
 O27, C109, C110, N3A, C7A
 with sigma for 1-2 distances of 0.01 and sigma for 1-3 distances of 0.01
 N29, C129, C130, N30, C131, C132, N32, C135, C136
 with sigma for 1-2 distances of 0.01 and sigma for 1-3 distances of 0.01
 O25, N25, C120, C121, C122
 with sigma for 1-2 distances of 0.01 and sigma for 1-3 distances of 0.01
 O26, N26, C126, C127, C128
 with sigma for 1-2 distances of 0.01 and sigma for 1-3 distances of 0.01
 N1A, O32, N33, C114, C115, N4A, C8A, C9A, C10A
 with sigma for 1-2 distances of 0.01 and sigma for 1-3 distances of 0.01
 O27, C109, C110, O28, N35, N37, C108, C111, C113, N3A, C7A, O31, N36, C105,
 C106, C107, N1A, C1A, C2A, C3A, O32, N33, C114, C115, C116, N4A, C8A, C9A,
 C10A, N2A, C4A, C5A, C6A
 with sigma for 1-2 distances of 0.01 and sigma for 1-3 distances of 0.01
 O27, C109, C110, O28, N35, N37, C108, C111, C112, C113, N3A, C7A, O31, N36,
 C105, C106, C107, N1A, C1A, C2A, C3A, O32, N33, C114, C115, C116, N4A, C8A,
 C9A, C10A, N2A, C4A, C5A, C6A
 with sigma for 1-2 distances of 0.01 and sigma for 1-3 distances of 0.01
 O30, N28, C123, C124, C125
 with sigma for 1-2 distances of 0.01 and sigma for 1-3 distances of 0.01
5. Uiso/Uaniso restraints and constraints
O27 \\sim C109 \\sim C110 \\sim N3A \\sim C7A: within 2A with sigma of 0.04 and
sigma for terminal atoms of 0.08
N29 \\sim C129 \\sim C130 \\sim N30 \\sim C131 \\sim C132 \\sim N32 \\sim C135
\\sim C136: within 2A with sigma of 0.04 and sigma for terminal atoms of 0.08
O25 \\sim N25 \\sim C120 \\sim C121 \\sim C122: within 2A with sigma of 0.04
and sigma for terminal atoms of 0.08
O26 \\sim N26 \\sim C126 \\sim C127 \\sim C128: within 2A with sigma of 0.04
and sigma for terminal atoms of 0.08
N1A \\sim O32 \\sim N33 \\sim C114 \\sim C115 \\sim N4A \\sim C8A \\sim C9A
\\sim C10A: within 2A with sigma of 0.04 and sigma for terminal atoms of 0.08
O27 \\sim C109 \\sim C110 \\sim O28 \\sim N35 \\sim N37 \\sim C108 \\sim C111
\\sim C113 \\sim N3A \\sim C7A \\sim O31 \\sim N36 \\sim C105 \\sim C106 \\sim
C107 \\sim N1A \\sim C1A \\sim C2A \\sim C3A \\sim O32 \\sim N33 \\sim C114
\\sim C115 \\sim C116 \\sim N4A \\sim C8A \\sim C9A \\sim C10A \\sim N2A \\sim
C4A \\sim C5A \\sim C6A: within 2A with sigma of 0.04 and sigma for terminal
atoms of 0.08
O27 \\sim C109 \\sim C110 \\sim O28 \\sim N35 \\sim N37 \\sim C108 \\sim C111
\\sim C112 \\sim C113 \\sim N3A \\sim C7A \\sim O31 \\sim N36 \\sim C105 \\sim
C106 \\sim C107 \\sim N1A \\sim C1A \\sim C2A \\sim C3A \\sim O32 \\sim N33
\\sim C114 \\sim C115 \\sim C116 \\sim N4A \\sim C8A \\sim C9A \\sim C10A \\sim
N2A \\sim C4A \\sim C5A \\sim C6A: within 2A with sigma of 0.04 and sigma for
terminal atoms of 0.08
O30 \\sim N28 \\sim C123 \\sim C124 \\sim C125: within 2A with sigma of 0.04
and sigma for terminal atoms of 0.08
O29 \\sim N27 \\sim C117 \\sim C118 \\sim C119: within 2A with sigma of 0.04
and sigma for terminal atoms of 0.08
C1 \\sim C2 \\sim C3 \\sim C4 \\sim C5 \\sim C6 \\sim C7 \\sim C8 \\sim C9
\\sim C10 \\sim C11 \\sim C12 \\sim C13 \\sim C14 \\sim C15 \\sim C16 \\sim C17
\\sim C18 \\sim C19 \\sim C20 \\sim C21 \\sim C22 \\sim C23 \\sim C24 \\sim C25
\\sim C26 \\sim C27 \\sim C28 \\sim C29 \\sim C30 \\sim C31 \\sim C32 \\sim C33
\\sim C34 \\sim C35 \\sim C36 \\sim C37 \\sim C38 \\sim C39 \\sim C40 \\sim C41
\\sim C42 \\sim C43 \\sim C44 \\sim C45 \\sim C46 \\sim C47 \\sim C48 \\sim C49
\\sim C50 \\sim C51 \\sim C52 \\sim C120 \\sim C121 \\sim C122 \\sim C126 \\sim
C127 \\sim C128 \\sim C53 \\sim C54 \\sim C55 \\sim C56 \\sim C57 \\sim C58
\\sim C59 \\sim C60 \\sim C61 \\sim C62 \\sim C63 \\sim C64 \\sim C65 \\sim C66
\\sim C67 \\sim C68 \\sim C69 \\sim C70 \\sim C71 \\sim C72 \\sim C73 \\sim C74
\\sim C75 \\sim C76 \\sim C77 \\sim C78 \\sim C79 \\sim C80 \\sim C81 \\sim C82
\\sim C83 \\sim C84 \\sim C85 \\sim C86 \\sim C87 \\sim C88 \\sim C89 \\sim C90
\\sim C91 \\sim C92 \\sim C93 \\sim C94 \\sim C95 \\sim C96 \\sim C97 \\sim C98
\\sim C99 \\sim C100 \\sim C101 \\sim C102 \\sim C103 \\sim C104 \\sim C117
\\sim C118 \\sim C119 \\sim C109 \\sim C110 \\sim C108 \\sim C111 \\sim C112
\\sim C113 \\sim C7A \\sim C123 \\sim C124 \\sim C125 \\sim C105 \\sim C106
\\sim C107 \\sim C1A \\sim C2A \\sim C3A \\sim C114 \\sim C115 \\sim C116 \\sim
C8A \\sim C9A \\sim C10A \\sim C129 \\sim C130 \\sim C131 \\sim C132 \\sim C133
\\sim C134 \\sim C135 \\sim C136 \\sim C137 \\sim C138 \\sim C4A \\sim C5A
\\sim C6A: within 3.8A with sigma of 0.01 and sigma for terminal atoms of 0.02
C119 \\sim N27 \\sim C118 \\sim C117 \\sim O29: within 2A with sigma of 0.005
and sigma for terminal atoms of 0.01
Uanis(C138) \\sim Ueq, Uanis(N34) \\sim Ueq, Uanis(C137) \\sim Ueq, Uanis(N32)
\\sim Ueq, Uanis(C135) \\sim Ueq, Uanis(C136) \\sim Ueq, Uanis(N31) \\sim Ueq,
Uanis(C133) \\sim Ueq, Uanis(C134) \\sim Ueq, Uanis(N30) \\sim Ueq, Uanis(C131)
\\sim Ueq, Uanis(C132) \\sim Ueq, Uanis(N29) \\sim Ueq, Uanis(C129) \\sim Ueq,
Uanis(C130) \\sim Ueq: with sigma of 0.01 and sigma for terminal atoms of 0.02
Uanis(C7A) \\sim Ueq, Uanis(O27) \\sim Ueq, Uanis(N3A) \\sim Ueq, Uanis(C109)
\\sim Ueq, Uanis(C110) \\sim Ueq: with sigma of 0.01 and sigma for terminal
atoms of 0.02
Uanis(O26) \\sim Ueq, Uanis(C126) \\sim Ueq, Uanis(N26) \\sim Ueq, Uanis(C127)
\\sim Ueq, Uanis(C128) \\sim Ueq: with sigma of 0.01 and sigma for terminal
atoms of 0.02
Uanis(O25) \\sim Ueq, Uanis(C120) \\sim Ueq, Uanis(N25) \\sim Ueq, Uanis(C122)
\\sim Ueq, Uanis(C121) \\sim Ueq, Uanis(C126) \\sim Ueq, Uanis(N26) \\sim Ueq,
Uanis(C128) \\sim Ueq, Uanis(C127) \\sim Ueq: with sigma of 0.01 and sigma for
terminal atoms of 0.02
Uanis(N1A) \\sim Ueq, Uanis(O32) \\sim Ueq, Uanis(C114) \\sim Ueq, Uanis(C8A)
\\sim Ueq, Uanis(N33) \\sim Ueq, Uanis(N4A) \\sim Ueq, Uanis(C115) \\sim Ueq,
Uanis(C9A) \\sim Ueq, Uanis(C10A) \\sim Ueq: with sigma of 0.01 and sigma for
terminal atoms of 0.02
Uanis(O29) \\sim Ueq: with sigma of 0.01 and sigma for terminal atoms of 0.02
Uanis(C112) \\sim Ueq, Uanis(N37) \\sim Ueq, Uanis(C113) \\sim Ueq, Uanis(C111)
\\sim Ueq: with sigma of 0.01 and sigma for terminal atoms of 0.02
Uanis(C113) \\sim Ueq, Uanis(O27) \\sim Ueq, Uanis(C7A) \\sim Ueq, Uanis(C111)
\\sim Ueq, Uanis(N3A) \\sim Ueq, Uanis(N37) \\sim Ueq, Uanis(C109) \\sim Ueq,
Uanis(C110) \\sim Ueq, Uanis(C112) \\sim Ueq, Uanis(N35) \\sim Ueq, Uanis(C108)
\\sim Ueq, Uanis(O28) \\sim Ueq, Uanis(N4A) \\sim Ueq, Uanis(O32) \\sim Ueq,
Uanis(C114) \\sim Ueq, Uanis(C8A) \\sim Ueq, Uanis(N33) \\sim Ueq, Uanis(C115)
\\sim Ueq, Uanis(C116) \\sim Ueq, Uanis(C9A) \\sim Ueq, Uanis(C10A) \\sim Ueq,
Uanis(C107) \\sim Ueq, Uanis(N1A) \\sim Ueq, Uanis(C1A) \\sim Ueq, Uanis(C2A)
\\sim Ueq, Uanis(C3A) \\sim Ueq, Uanis(O31) \\sim Ueq, Uanis(C105) \\sim Ueq,
Uanis(N36) \\sim Ueq, Uanis(C106) \\sim Ueq, Uanis(N2A) \\sim Ueq, Uanis(C5A)
\\sim Ueq, Uanis(C4A) \\sim Ueq, Uanis(C6A) \\sim Ueq: with sigma of 0.01 and
sigma for terminal atoms of 0.02
Uanis(N28) \\sim Ueq, Uanis(C123) \\sim Ueq, Uanis(O30) \\sim Ueq, Uanis(C124)
\\sim Ueq, Uanis(C125) \\sim Ueq: with sigma of 0.01 and sigma for terminal
atoms of 0.02
Uanis(C119) \\sim Ueq, Uanis(O29) \\sim Ueq, Uanis(C117) \\sim Ueq, Uanis(N27)
\\sim Ueq, Uanis(C118) \\sim Ueq: with sigma of 0.01 and sigma for terminal
atoms of 0.02
6. Others
 Fixed Sof: H10E(0.5) H10F(0.5) H10G(0.5) H10H(0.5) H10I(0.5) H10J(0.5)
 H11A(0.5) H11B(0.5) H11C(0.5) H11D(0.5) H11E(0.5) H11F(0.5) N35(0.5) N37(0.5)
 C108(0.5) H108(0.5) C111(0.5) H111(0.5) C112(0.5) H11G(0.5) H11H(0.5)
 H11I(0.5) C113(0.5) H11J(0.5) H11K(0.5) H11L(0.5) N3A(0.5) C7A(0.5) H7AA(0.5)
 N36(0.5) C105(0.5) H105(0.5) C106(0.5) H10K(0.5) H10L(0.5) H10M(0.5) C107(0.5)
 H10N(0.5) H10O(0.5) H10P(0.5) N1A(0.5) C1A(0.5) H1A(0.5) C2A(0.5) H2AA(0.5)
 H2AB(0.5) H2AC(0.5) C3A(0.5) H3AA(0.5) H3AB(0.5) H3AC(0.5) N33(0.5) C114(0.5)
 H114(0.5) C115(0.5) H11M(0.5) H11N(0.5) H11O(0.5) C116(0.5) H11P(0.5)
 H11Q(0.5) H11R(0.5) N4A(0.5) C8A(0.5) H8A(0.5) C9A(0.5) H9AA(0.5) H9AB(0.5)
 H9AC(0.5) C10A(0.5) H10Q(0.5) H10R(0.5) H10S(0.5) N2A(0.5) C4A(0.5) H4AA(0.5)
 H4AB(0.5) H4AC(0.5) C5A(0.5) H5AA(0.5) C6A(0.5) H6AA(0.5) H6AB(0.5) H6AC(0.5)
7.a Riding coordinates:
 C122(H12D,H12E,H12F), C127(H12G,H12H,H12I), C128(H12J,H12K,H12L), C118(H11S,
 H11T,H11U), C119(H11V,H11W,H11X), C109(H10E,H10F,H10G), C109(H10H,H10I,H10J),
 C110(H11A,H11B,H11C), C110(H11D,H11E,H11F), C112(H11G,H11H,H11I), C113(H11J,
 H11K,H11L), C124(H12M,H12N,H12O), C125(H12P,H12Q,H12R), C106(H10K,H10L,H10M),
 C107(H10N,H10O,H10P), C2A(H2AA,H2AB,H2AC), C3A(H3AA,H3AB,H3AC), C115(H11M,H11N,
 H11O), C116(H11P,H11Q,H11R), C9A(H9AA,H9AB,H9AC), C10A(H10Q,H10R,H10S),
 C130(H13B,H13C,H13D), C132(H13E,H13F,H13G), C136(H13K,H13L,H13M), C138(H13N,
 H13O,H13P), C4A(H4AA,H4AB,H4AC), C6A(H6AA,H6AB,H6AC)
7.b Ternary CH refined with riding coordinates:
 N1(H1), N4(H4), N7(H7), N10(H10), C9(H9), C22(H22), C35(H35), C48(H48),
 N13(H13A), N16(H16A), N19(H19), N22(H22A), C61(H61), C74(H74), C87(H87),
 C100(H100)
7.c Secondary CH2 refined with riding coordinates:
 C7(H7A,H7B), C10(H10A,H10B), C20(H20A,H20B), C23(H23A,H23B), C33(H33A,H33B),
 C36(H36A,H36B), C46(H46A,H46B), C49(H49A,H49B), C59(H59A,H59B), C62(H62A,H62B),
  C72(H72A,H72B), C75(H75A,H75B), C85(H85A,H85B), C88(H88A,H88B), C98(H98A,
 H98B), C101(H10C,H10D)
7.d Aromatic/amide H refined with riding coordinates:
 N2(H2), N5(H5), N8(H8), N11(H11), C2(H2A), C3(H3), C5(H5A), C12(H12),
 C13(H13), C15(H15), C16(H16), C18(H18), C25(H25), C26(H26), C28(H28), C29(H29),
  C31(H31), C38(H38), C39(H39), C40(H40), C41(H41), C43(H43), C51(H51),
 C52(H52), C120(H120), C126(H126), N14(H14), N17(H17), N20(H20), N23(H23),
 C54(H54), C55(H55), C57(H57), C64(H64), C65(H65), C67(H67), C68(H68), C70(H70),
  C77(H77), C78(H78), C80(H80), C81(H81), C83(H83), C90(H90), C91(H91),
 C93(H93), C94(H94), C96(H96), C103(H103), C104(H104), C117(H29A), C108(H108),
 C111(H111), C7A(H7AA), C123(H123), C105(H105), C1A(H1A), C114(H114), C8A(H8A),
 C5A(H5AA)
7.e Idealised Me refined as rotating group:
 C121(H12A,H12B,H12C), C134(H13H,H13I,H13J)
;
_olex2_submission_special_instructions 'No special instructions were received'
_oxdiff_exptl_absorpt_empirical_details
;
Empirical correction (ABSPACK) includes:
- Absorption correction using spherical harmonics
- Frame scaling
;
_oxdiff_exptl_absorpt_empirical_full_max 1.247
_oxdiff_exptl_absorpt_empirical_full_min 0.755

loop_
_space_group_symop_operation_xyz
'x, y, z'
'-x, y+1/2, -z'

loop_
_atom_site_label
_atom_site_type_symbol
_atom_site_fract_x
_atom_site_fract_y
_atom_site_fract_z
_atom_site_U_iso_or_equiv
_atom_site_adp_type
_atom_site_occupancy
_atom_site_site_symmetry_order
_atom_site_calc_flag
_atom_site_refinement_flags_posn
_atom_site_refinement_flags_adp
_atom_site_refinement_flags_occupancy
_atom_site_disorder_assembly
_atom_site_disorder_group
Br1 Br 0.35366(4) 0.36517(6) -0.03471(2) 0.06102(18) Uani 1 1 d . . . . .
Br2 Br 0.38237(5) 0.76736(8) -0.05236(2) 0.0780(3) Uani 1 1 d . . . . .
Br3 Br 0.13952(4) 0.49755(6) -0.04396(2) 0.06084(18) Uani 1 1 d . . . . .
Br4 Br 0.10687(5) 0.09600(8) -0.03451(2) 0.0753(2) Uani 1 1 d . . . . .
Cu1 Cu 0.32670(4) 0.14414(7) 0.15271(2) 0.0456(2) Uani 1 1 d . . . . .
Cu2 Cu 0.49413(5) 0.61246(6) 0.13892(2) 0.04427(19) Uani 1 1 d . . . . .
Cu3 Cu 0.17423(4) 0.77734(6) 0.13360(2) 0.04133(18) Uani 1 1 d . . . . .
Cu4 Cu 0.00285(5) 0.30914(6) 0.14629(2) 0.0463(2) Uani 1 1 d . . . . .
O1 O 0.2808(2) 0.1379(5) 0.10423(12) 0.0666(14) Uani 1 1 d . . . . .
O2 O 0.3809(2) 0.1369(4) 0.20104(11) 0.0514(10) Uani 1 1 d . . . . .
O3 O 0.4887(2) 0.1503(4) 0.22505(11) 0.0524(10) Uani 1 1 d . . . . .
O4 O 0.4949(3) 0.5663(3) 0.08775(13) 0.0638(13) Uani 1 1 d . . . . .
O5 O 0.4816(3) 0.6631(3) 0.19098(12) 0.0594(12) Uani 1 1 d . . . . .
O6 O 0.4908(3) 0.7987(4) 0.22367(12) 0.0627(12) Uani 1 1 d . . . . .
O7 O 0.22260(19) 0.7505(3) 0.08793(12) 0.0501(10) Uani 1 1 d . . . . .
O8 O 0.1229(2) 0.8016(3) 0.18055(11) 0.0477(9) Uani 1 1 d . . . . .
O9 O 0.0161(2) 0.7926(3) 0.20430(11) 0.0454(9) Uani 1 1 d . . . . .
O10 O 0.0025(3) 0.3399(3) 0.09335(13) 0.0653(13) Uani 1 1 d . . . . .
O11 O 0.0140(3) 0.2742(3) 0.20069(12) 0.0571(11) Uani 1 1 d . . . . .
O12 O 0.0019(3) 0.1470(4) 0.23822(12) 0.0635(12) Uani 1 1 d . . . . .
O25 O -0.1191(4) 0.2659(7) 0.1506(3) 0.117(3) Uani 1 1 d D U . . .
O26 O 0.6138(4) 0.6603(6) 0.1434(3) 0.105(2) Uani 1 1 d . U . . .
N1 N 0.4164(2) 0.1947(4) 0.13178(13) 0.0410(10) Uani 1 1 d . . . . .
H1 H 0.4147 0.2649 0.1337 0.049 Uiso 1 1 calc R . . . .
N2 N 0.5227(3) 0.3657(4) 0.19893(14) 0.0498(11) Uani 1 1 d . . . . .
H2 H 0.5275 0.3353 0.2205 0.060 Uiso 1 1 calc R . . . .
N3 N 0.5062(3) 0.4826(4) 0.15861(14) 0.0490(11) Uani 1 1 d . . . . .
N4 N 0.4687(2) 0.7453(4) 0.12414(12) 0.0403(10) Uani 1 1 d . . . . .
H4 H 0.4170 0.7483 0.1211 0.048 Uiso 1 1 calc R . . . .
N5 N 0.3389(2) 0.8832(4) 0.19679(13) 0.0421(10) Uani 1 1 d . . . . .
H5 H 0.3587 0.8980 0.2186 0.050 Uiso 1 1 calc R . . . .
N6 N 0.2586(2) 0.8397(4) 0.15466(14) 0.0465(11) Uani 1 1 d . . . . .
N7 N 0.0852(2) 0.7147(4) 0.11625(12) 0.0376(9) Uani 1 1 d . . . . .
H7 H 0.0882 0.6474 0.1245 0.045 Uiso 1 1 calc R . . . .
N8 N -0.0222(3) 0.5754(4) 0.19131(14) 0.0495(12) Uani 1 1 d . . . . .
H8 H -0.0255 0.6141 0.2106 0.059 Uiso 1 1 calc R . . . .
N9 N -0.0080(3) 0.4436(4) 0.15943(14) 0.0503(12) Uani 1 1 d . . . . .
N10 N 0.0260(2) 0.1725(3) 0.13771(12) 0.0394(10) Uani 1 1 d . . . . .
H10 H 0.0775 0.1678 0.1352 0.047 Uiso 1 1 calc R . . . .
N11 N 0.1631(2) 0.0630(4) 0.21912(13) 0.0448(11) Uani 1 1 d . . . . .
H11 H 0.1439 0.0541 0.2412 0.054 Uiso 1 1 calc R . . . .
N12 N 0.2412(2) 0.0958(4) 0.17708(13) 0.0457(11) Uani 1 1 d . . . . .
N25 N -0.2331(7) 0.3126(14) 0.1581(5) 0.179(5) Uani 1 1 d D U . . .
N26 N 0.7181(8) 0.6847(13) 0.1268(5) 0.165(5) Uani 1 1 d D U . . .
C1 C 0.2981(3) 0.1898(6) 0.07419(18) 0.0553(13) Uani 1 1 d . U . . .
C2 C 0.2459(3) 0.2249(6) 0.04953(18) 0.0574(13) Uani 1 1 d . U . . .
H2A H 0.1987 0.2134 0.0550 0.069 Uiso 1 1 calc R . . . .
C3 C 0.2618(3) 0.2755(6) 0.01769(17) 0.0554(13) Uani 1 1 d . U . . .
H3 H 0.2260 0.2973 0.0011 0.066 Uiso 1 1 calc R . . . .
C4 C 0.3316(3) 0.2947(5) 0.01004(17) 0.0500(13) Uani 1 1 d . U . . .
C5 C 0.3847(3) 0.2637(5) 0.03412(16) 0.0481(12) Uani 1 1 d . U . . .
H5A H 0.4315 0.2785 0.0288 0.058 Uiso 1 1 calc R . . . .
C6 C 0.3691(3) 0.2106(5) 0.06621(16) 0.0444(11) Uani 1 1 d . U . . .
C7 C 0.4271(3) 0.1707(5) 0.09113(16) 0.0480(12) Uani 1 1 d . U . . .
H7A H 0.4287 0.1014 0.0882 0.058 Uiso 1 1 calc R . . . .
H7B H 0.4721 0.1966 0.0831 0.058 Uiso 1 1 calc R . . . .
C8 C 0.4460(3) 0.1506(4) 0.19787(15) 0.0394(11) Uani 1 1 d . U . . .
C9 C 0.4747(3) 0.1612(4) 0.15755(15) 0.0387(10) Uani 1 1 d . U . . .
H9 H 0.4880 0.0968 0.1488 0.046 Uiso 1 1 calc R . . . .
C10 C 0.5404(3) 0.2235(4) 0.15574(15) 0.0384(10) Uani 1 1 d . U . . .
H10A H 0.5750 0.2003 0.1746 0.046 Uiso 1 1 calc R . . . .
H10B H 0.5607 0.2167 0.1304 0.046 Uiso 1 1 calc R . . . .
C11 C 0.5272(3) 0.3259(4) 0.16303(15) 0.0377(10) Uani 1 1 d . U . . .
C12 C 0.5163(3) 0.4002(4) 0.13886(17) 0.0429(11) Uani 1 1 d . U . . .
H12 H 0.5156 0.3955 0.1121 0.051 Uiso 1 1 calc R . . . .
C13 C 0.5098(4) 0.4578(5) 0.19521(18) 0.0555(14) Uani 1 1 d . U . . .
H13 H 0.5039 0.5000 0.2157 0.067 Uiso 1 1 calc R . . . .
C14 C 0.4706(3) 0.6125(5) 0.05726(17) 0.0519(13) Uani 1 1 d . U . . .
C15 C 0.4477(4) 0.5612(5) 0.02490(18) 0.0564(14) Uani 1 1 d . U . . .
H15 H 0.4490 0.4944 0.0256 0.068 Uiso 1 1 calc R . . . .
C16 C 0.4230(3) 0.6065(6) -0.00842(18) 0.0557(13) Uani 1 1 d . U . . .
H16 H 0.4081 0.5708 -0.0298 0.067 Uiso 1 1 calc R . . . .
C17 C 0.4209(3) 0.7035(6) -0.00901(18) 0.0536(13) Uani 1 1 d . U . . .
C18 C 0.4439(3) 0.7563(5) 0.02237(17) 0.0502(13) Uani 1 1 d . U . . .
H18 H 0.4420 0.8231 0.0214 0.060 Uiso 1 1 calc R . . . .
C19 C 0.4693(3) 0.7127(5) 0.05459(17) 0.0481(12) Uani 1 1 d . U . . .
C20 C 0.4995(3) 0.7736(5) 0.08666(16) 0.0483(12) Uani 1 1 d . U . . .
H20A H 0.5506 0.7659 0.0880 0.058 Uiso 1 1 calc R . . . .
H20B H 0.4893 0.8408 0.0815 0.058 Uiso 1 1 calc R . . . .
C21 C 0.4870(3) 0.7527(5) 0.19328(17) 0.0476(12) Uani 1 1 d . U . . .
C22 C 0.4892(3) 0.8088(4) 0.15546(15) 0.0385(10) Uani 1 1 d . U . . .
H22 H 0.5387 0.8264 0.1515 0.046 Uiso 1 1 calc R . . . .
C23 C 0.4476(3) 0.9010(4) 0.15680(17) 0.0414(11) Uani 1 1 d . U . . .
H23A H 0.4653 0.9400 0.1781 0.050 Uiso 1 1 calc R . . . .
H23B H 0.4546 0.9367 0.1331 0.050 Uiso 1 1 calc R . . . .
C24 C 0.3710(3) 0.8831(4) 0.16155(16) 0.0399(11) Uani 1 1 d . U . . .
C25 C 0.3203(3) 0.8564(5) 0.13569(16) 0.0438(11) Uani 1 1 d . U . . .
H25 H 0.3263 0.8503 0.1092 0.053 Uiso 1 1 calc R . . . .
C26 C 0.2724(3) 0.8565(5) 0.19119(17) 0.0480(12) Uani 1 1 d . U . . .
H26 H 0.2397 0.8504 0.2107 0.058 Uiso 1 1 calc R . . . .
C27 C 0.2013(3) 0.6941(5) 0.06030(17) 0.0471(12) Uani 1 1 d . U . . .
C28 C 0.2517(3) 0.6536(6) 0.03629(18) 0.0534(12) Uani 1 1 d . U . . .
H28 H 0.2992 0.6672 0.0413 0.064 Uiso 1 1 calc R . . . .
C29 C 0.2349(3) 0.5953(6) 0.00604(17) 0.0530(13) Uani 1 1 d . U . . .
H29 H 0.2702 0.5709 -0.0095 0.064 Uiso 1 1 calc R . . . .
C30 C 0.1645(3) 0.5726(5) -0.00130(16) 0.0486(12) Uani 1 1 d . U . . .
C31 C 0.1134(3) 0.6104(5) 0.02224(16) 0.0456(11) Uani 1 1 d . U . . .
H31 H 0.0661 0.5948 0.0175 0.055 Uiso 1 1 calc R . . . .
C32 C 0.1305(3) 0.6697(5) 0.05220(16) 0.0437(11) Uani 1 1 d . U . . .
C33 C 0.0716(3) 0.7140(5) 0.07432(15) 0.0433(11) Uani 1 1 d . U . . .
H33A H 0.0645 0.7795 0.0655 0.052 Uiso 1 1 calc R . . . .
H33B H 0.0283 0.6786 0.0689 0.052 Uiso 1 1 calc R . . . .
C34 C 0.0572(3) 0.7856(4) 0.17792(15) 0.0400(11) Uani 1 1 d . U . . .
C35 C 0.0276(3) 0.7582(4) 0.13756(15) 0.0372(10) Uani 1 1 d . U . . .
H35 H 0.0150 0.8183 0.1243 0.045 Uiso 1 1 calc R . . . .
C36 C -0.0388(3) 0.6989(4) 0.13942(16) 0.0388(11) Uani 1 1 d . U . . .
H36A H -0.0717 0.7308 0.1563 0.047 Uiso 1 1 calc R . . . .
H36B H -0.0606 0.6963 0.1139 0.047 Uiso 1 1 calc R . . . .
C37 C -0.0276(3) 0.6002(4) 0.15329(16) 0.0403(11) Uani 1 1 d . U . . .
C38 C -0.0186(3) 0.5177(4) 0.13400(16) 0.0426(11) Uani 1 1 d . U . . .
H38 H -0.0194 0.5117 0.1073 0.051 Uiso 1 1 calc R . . . .
C39 C -0.0110(4) 0.4815(5) 0.19357(19) 0.0543(14) Uani 1 1 d . U . . .
H39 H -0.0059 0.4473 0.2165 0.065 Uiso 1 1 calc R . . . .
C40 C 0.0484(4) 0.3251(5) 0.03169(18) 0.0573(14) Uani 1 1 d . U . . .
H40 H 0.0481 0.3917 0.0293 0.069 Uiso 1 1 calc R . . . .
C41 C 0.0724(4) 0.2704(6) 0.00155(18) 0.0556(13) Uani 1 1 d . U . . .
H41 H 0.0888 0.2993 -0.0208 0.067 Uiso 1 1 calc R . . . .
C42 C 0.0716(3) 0.1726(5) 0.00520(17) 0.0504(12) Uani 1 1 d . U . . .
C43 C 0.0466(3) 0.1293(5) 0.03809(16) 0.0480(12) Uani 1 1 d . U . . .
H43 H 0.0462 0.0626 0.0400 0.058 Uiso 1 1 calc R . . . .
C44 C 0.0227(3) 0.1830(5) 0.06759(17) 0.0466(12) Uani 1 1 d . U . . .
C45 C 0.0247(4) 0.2841(5) 0.06515(17) 0.0516(13) Uani 1 1 d . U . . .
C46 C -0.0068(3) 0.1355(5) 0.10167(16) 0.0469(12) Uani 1 1 d . U . . .
H46A H 0.0011 0.0668 0.1000 0.056 Uiso 1 1 calc R . . . .
H46B H -0.0576 0.1463 0.1020 0.056 Uiso 1 1 calc R . . . .
C47 C 0.0080(3) 0.1843(5) 0.20675(17) 0.0458(12) Uani 1 1 d . U . . .
C48 C 0.0070(3) 0.1179(4) 0.17198(15) 0.0397(11) Uani 1 1 d . U . . .
H48 H -0.0418 0.0951 0.1681 0.048 Uiso 1 1 calc R . . . .
C49 C 0.0536(3) 0.0304(4) 0.17833(17) 0.0411(11) Uani 1 1 d . U . . .
H49A H 0.0376 -0.0041 0.2008 0.049 Uiso 1 1 calc R . . . .
H49B H 0.0484 -0.0120 0.1562 0.049 Uiso 1 1 calc R . . . .
C50 C 0.1296(3) 0.0547(4) 0.18398(16) 0.0408(11) Uani 1 1 d . U . . .
C51 C 0.1784(3) 0.0765(4) 0.15803(17) 0.0441(12) Uani 1 1 d . U . . .
H51 H 0.1710 0.0783 0.1314 0.053 Uiso 1 1 calc R . . . .
C52 C 0.2286(3) 0.0866(5) 0.21370(18) 0.0529(14) Uani 1 1 d . U . . .
H52 H 0.2621 0.0957 0.2334 0.064 Uiso 1 1 calc R . . . .
C120 C -0.1621(7) 0.3292(12) 0.1574(4) 0.129(3) Uani 1 1 d D U . . .
H120 H -0.1456 0.3911 0.1624 0.155 Uiso 1 1 calc R . . . .
C121 C -0.2533(12) 0.2452(18) 0.1272(7) 0.231(7) Uani 1 1 d D U . . .
H12A H -0.2601 0.1824 0.1380 0.346 Uiso 1 1 calc GR . . . .
H12B H -0.2165 0.2426 0.1086 0.346 Uiso 1 1 calc GR . . . .
H12C H -0.2966 0.2664 0.1149 0.346 Uiso 1 1 calc GR . . . .
C122 C -0.2740(10) 0.3981(17) 0.1678(6) 0.212(7) Uani 1 1 d D U . . .
H12D H -0.2627 0.4114 0.1941 0.319 Uiso 1 1 d R . . . .
H12E H -0.3224 0.3800 0.1654 0.319 Uiso 1 1 d R . . . .
H12F H -0.2659 0.4538 0.1527 0.319 Uiso 1 1 d R . . . .
C126 C 0.6572(7) 0.6487(11) 0.1289(4) 0.122(3) Uani 1 1 d D U . . .
H126 H 0.6517 0.5968 0.1122 0.146 Uiso 1 1 calc R . . . .
C127 C 0.7668(9) 0.6720(17) 0.0986(5) 0.178(6) Uani 1 1 d D U . . .
H12G H 0.7627 0.6102 0.0871 0.267 Uiso 1 1 d R . . . .
H12H H 0.8134 0.6801 0.1091 0.267 Uiso 1 1 d R . . . .
H12I H 0.7577 0.7200 0.0797 0.267 Uiso 1 1 d R . . . .
C128 C 0.7365(11) 0.7665(16) 0.1520(6) 0.198(7) Uani 1 1 d D U . . .
H12J H 0.7033 0.8096 0.1628 0.296 Uiso 1 1 d R . . . .
H12K H 0.7791 0.8000 0.1468 0.296 Uiso 1 1 d R . . . .
H12L H 0.7462 0.7158 0.1697 0.296 Uiso 1 1 d R . . . .
Br5 Br 0.45915(5) 0.28710(8) 0.54599(2) 0.0784(3) Uani 1 1 d . . . . .
Br6 Br 0.16548(5) 0.36115(9) 0.54371(2) 0.0836(3) Uani 1 1 d . . . . .
Br7 Br 0.32189(6) 0.66265(10) 0.52582(3) 0.0914(3) Uani 1 1 d . . . . .
Br8 Br 0.03965(5) 0.73513(8) 0.54024(2) 0.0838(3) Uani 1 1 d . . . . .
Cu5 Cu 0.00078(7) 0.50721(8) 0.35127(3) 0.0640(3) Uani 1 1 d . . . . .
Cu6 Cu 0.24452(5) 0.86373(10) 0.34236(3) 0.0649(3) Uani 1 1 d . . . . .
Cu7 Cu 0.50812(6) 0.48388(7) 0.35434(3) 0.0552(2) Uani 1 1 d . . . . .
Cu8 Cu 0.26049(4) 0.14749(7) 0.36250(2) 0.0483(2) Uani 1 1 d . . . . .
O13 O 0.2041(3) 0.8811(7) 0.39116(15) 0.098(3) Uani 1 1 d . . . . .
O14 O 0.2909(3) 0.8783(4) 0.29347(13) 0.0649(13) Uani 1 1 d . . . . .
O15 O 0.3923(3) 0.9191(4) 0.26860(14) 0.0656(12) Uani 1 1 d . . . . .
O16 O 0.4941(4) 0.5270(4) 0.40544(14) 0.0744(15) Uani 1 1 d . . . . .
O17 O 0.5123(3) 0.4302(4) 0.30238(13) 0.0648(13) Uani 1 1 d . . . . .
O18 O 0.5569(3) 0.3072(4) 0.27127(13) 0.0646(12) Uani 1 1 d . . . . .
O19 O 0.3036(2) 0.1695(5) 0.41085(13) 0.0668(14) Uani 1 1 d . . . . .
O20 O 0.2154(2) 0.0995(4) 0.31579(13) 0.0596(12) Uani 1 1 d . . . . .
O21 O 0.1123(2) 0.0560(3) 0.29157(12) 0.0514(10) Uani 1 1 d . . . . .
O22 O 0.0205(6) 0.4785(4) 0.40309(15) 0.115(3) Uani 1 1 d . . . . .
O23 O -0.0070(3) 0.5453(4) 0.29749(13) 0.0660(13) Uani 1 1 d . . . . .
O24 O -0.0510(3) 0.6614(4) 0.26029(13) 0.0659(13) Uani 1 1 d . . . . .
O29 O -0.1267(9) 0.4816(14) 0.3483(5) 0.221(6) Uani 1 1 d D U . . .
N13 N 0.3421(3) 0.8573(4) 0.36306(15) 0.0562(13) Uani 1 1 d . . . . .
H13A H 0.3555 0.7893 0.3626 0.067 Uiso 1 1 calc R . . . .
N14 N 0.4739(4) 0.7309(4) 0.29514(16) 0.0606(14) Uani 1 1 d . . . . .
H14 H 0.4698 0.7625 0.2738 0.073 Uiso 1 1 calc R . . . .
N15 N 0.4847(3) 0.6107(5) 0.33426(15) 0.0579(14) Uani 1 1 d . . . . .
N16 N 0.5248(3) 0.3496(4) 0.36978(13) 0.0469(11) Uani 1 1 d . . . . .
H16A H 0.4782 0.3196 0.3723 0.056 Uiso 1 1 calc R . . . .
N17 N 0.4362(3) 0.1560(4) 0.29673(14) 0.0472(11) Uani 1 1 d . . . . .
H17 H 0.4570 0.1538 0.2749 0.057 Uiso 1 1 calc R . . . .
N18 N 0.3527(3) 0.1509(4) 0.33900(14) 0.0490(11) Uani 1 1 d . . . . .
N19 N 0.1633(3) 0.1480(4) 0.38212(13) 0.0452(10) Uani 1 1 d . . . . .
H19 H 0.1453 0.2136 0.3788 0.054 Uiso 1 1 calc R . . . .
N20 N 0.0251(3) 0.2417(4) 0.30560(15) 0.0590(14) Uani 1 1 d . . . . .
H20 H 0.0258 0.2031 0.2862 0.071 Uiso 1 1 calc R . . . .
N21 N 0.0198(4) 0.3745(4) 0.33774(15) 0.0611(15) Uani 1 1 d . . . . .
N22 N -0.0135(3) 0.6459(4) 0.36085(14) 0.0576(14) Uani 1 1 d . . . . .
H22A H 0.0334 0.6761 0.3621 0.069 Uiso 1 1 calc R . . . .
N23 N 0.0663(3) 0.8159(4) 0.27842(14) 0.0475(11) Uani 1 1 d . . . . .
H23 H 0.0446 0.8059 0.2567 0.057 Uiso 1 1 calc R . . . .
N24 N 0.1518(3) 0.8456(5) 0.31905(15) 0.0558(13) Uani 1 1 d . . . . .
N27 N -0.1779(14) 0.3654(18) 0.3914(6) 0.301(7) Uani 1 1 d D U . . .
C53 C 0.2318(4) 0.8332(8) 0.4205(2) 0.0739(17) Uani 1 1 d . U . . .
C54 C 0.1884(5) 0.7805(9) 0.4448(2) 0.0815(18) Uani 1 1 d . U . . .
H54 H 0.1398 0.7799 0.4398 0.098 Uiso 1 1 calc R . . . .
C55 C 0.2148(5) 0.7304(8) 0.4753(2) 0.0786(17) Uani 1 1 d . U . . .
H55 H 0.1848 0.6958 0.4911 0.094 Uiso 1 1 calc R . . . .
C56 C 0.2854(4) 0.7315(7) 0.4825(2) 0.0717(17) Uani 1 1 d . U . . .
C57 C 0.3311(4) 0.7808(7) 0.45973(19) 0.0654(15) Uani 1 1 d . U . . .
H57 H 0.3796 0.7797 0.4649 0.078 Uiso 1 1 calc R . . . .
C58 C 0.3033(4) 0.8322(7) 0.4290(2) 0.0661(15) Uani 1 1 d . U . . .
C59 C 0.3513(4) 0.8888(6) 0.40304(19) 0.0642(15) Uani 1 1 d . U . . .
H59A H 0.3402 0.9568 0.4049 0.077 Uiso 1 1 calc R . . . .
H59B H 0.4002 0.8798 0.4113 0.077 Uiso 1 1 calc R . . . .
C60 C 0.3545(4) 0.8998(5) 0.29597(19) 0.0568(15) Uani 1 1 d . U . . .
C61 C 0.3881(4) 0.9058(5) 0.33639(17) 0.0527(13) Uani 1 1 d . U . . .
H61 H 0.3884 0.9739 0.3436 0.063 Uiso 1 1 calc R . . . .
C62 C 0.4647(4) 0.8721(5) 0.33809(19) 0.0558(13) Uani 1 1 d . U . . .
H62A H 0.4913 0.9076 0.3192 0.067 Uiso 1 1 calc R . . . .
H62B H 0.4848 0.8868 0.3634 0.067 Uiso 1 1 calc R . . . .
C63 C 0.4730(4) 0.7680(5) 0.33067(17) 0.0509(13) Uani 1 1 d . U . . .
C64 C 0.4793(4) 0.6943(5) 0.35419(18) 0.0555(14) Uani 1 1 d . U . . .
H64 H 0.4799 0.6989 0.3810 0.067 Uiso 1 1 calc R . . . .
C65 C 0.4820(5) 0.6372(6) 0.2986(2) 0.0652(16) Uani 1 1 d . U . . .
H65 H 0.4854 0.5952 0.2778 0.078 Uiso 1 1 calc R . . . .
C66 C 0.4862(4) 0.4707(6) 0.43497(18) 0.0608(15) Uani 1 1 d . U . . .
C67 C 0.4477(4) 0.5037(7) 0.4664(2) 0.0680(16) Uani 1 1 d . U . . .
H67 H 0.4269 0.5642 0.4649 0.082 Uiso 1 1 calc R . . . .
C68 C 0.4392(4) 0.4504(7) 0.4992(2) 0.0681(16) Uani 1 1 d . U . . .
H68 H 0.4129 0.4737 0.5195 0.082 Uiso 1 1 calc R . . . .
C69 C 0.4707(4) 0.3621(6) 0.50117(19) 0.0608(14) Uani 1 1 d . U . . .
C70 C 0.5094(4) 0.3265(6) 0.47172(18) 0.0602(15) Uani 1 1 d . U . . .
H70 H 0.5304 0.2662 0.4740 0.072 Uiso 1 1 calc R . . . .
C71 C 0.5174(4) 0.3796(5) 0.43879(17) 0.0527(13) Uani 1 1 d . U . . .
C72 C 0.5614(4) 0.3408(6) 0.40761(18) 0.0576(14) Uani 1 1 d . U . . .
H72A H 0.6059 0.3754 0.4071 0.069 Uiso 1 1 calc R . . . .
H72B H 0.5718 0.2736 0.4127 0.069 Uiso 1 1 calc R . . . .
C73 C 0.5416(3) 0.3498(5) 0.30076(17) 0.0512(13) Uani 1 1 d . U . . .
C74 C 0.5599(3) 0.3000(5) 0.33860(16) 0.0456(12) Uani 1 1 d . U . . .
H74 H 0.6110 0.3071 0.3431 0.055 Uiso 1 1 calc R . . . .
C75 C 0.5442(3) 0.1928(5) 0.33662(18) 0.0483(12) Uani 1 1 d . U . . .
H75A H 0.5695 0.1650 0.3153 0.058 Uiso 1 1 calc R . . . .
H75B H 0.5615 0.1625 0.3602 0.058 Uiso 1 1 calc R . . . .
C76 C 0.4684(3) 0.1721(4) 0.33157(16) 0.0441(11) Uani 1 1 d . U . . .
C77 C 0.4154(3) 0.1686(5) 0.35714(17) 0.0464(12) Uani 1 1 d . U . . .
H77 H 0.4213 0.1773 0.3836 0.056 Uiso 1 1 calc R . . . .
C78 C 0.3676(3) 0.1442(5) 0.30195(18) 0.0503(13) Uani 1 1 d . U . . .
H78 H 0.3344 0.1327 0.2823 0.060 Uiso 1 1 calc R . . . .
C79 C 0.2706(3) 0.2144(6) 0.43941(18) 0.0570(14) Uani 1 1 d . U . . .
C80 C 0.3084(4) 0.2773(7) 0.46263(19) 0.0632(14) Uani 1 1 d . U . . .
H80 H 0.3559 0.2889 0.4578 0.076 Uiso 1 1 calc R . . . .
C81 C 0.2767(4) 0.3231(7) 0.4929(2) 0.0661(15) Uani 1 1 d . U . . .
H81 H 0.3021 0.3677 0.5077 0.079 Uiso 1 1 calc R . . . .
C82 C 0.2081(4) 0.3032(6) 0.50108(19) 0.0610(15) Uani 1 1 d . U . . .
C83 C 0.1694(4) 0.2413(6) 0.47845(18) 0.0577(14) Uani 1 1 d . U . . .
H83 H 0.1219 0.2300 0.4836 0.069 Uiso 1 1 calc R . . . .
C84 C 0.2016(4) 0.1950(5) 0.44742(18) 0.0542(13) Uani 1 1 d . U . . .
C85 C 0.1602(4) 0.1262(5) 0.42381(16) 0.0540(13) Uani 1 1 d . U . . .
H85A H 0.1113 0.1276 0.4317 0.065 Uiso 1 1 calc R . . . .
H85B H 0.1783 0.0619 0.4284 0.065 Uiso 1 1 calc R . . . .
C86 C 0.1501(3) 0.0807(4) 0.31832(17) 0.0458(12) Uani 1 1 d . U . . .
C87 C 0.1190(3) 0.0867(4) 0.35802(15) 0.0447(11) Uani 1 1 d . U . . .
H87 H 0.1211 0.0221 0.3692 0.054 Uiso 1 1 calc R . . . .
C88 C 0.0417(3) 0.1170(5) 0.35706(17) 0.0488(12) Uani 1 1 d . U . . .
H88A H 0.0152 0.0736 0.3403 0.059 Uiso 1 1 calc R . . . .
H88B H 0.0231 0.1112 0.3828 0.059 Uiso 1 1 calc R . . . .
C89 C 0.0309(3) 0.2162(5) 0.34338(17) 0.0493(13) Uani 1 1 d . U . . .
C90 C 0.0286(4) 0.3001(5) 0.36320(19) 0.0541(13) Uani 1 1 d . U . . .
H90 H 0.0323 0.3061 0.3899 0.065 Uiso 1 1 calc R . . . .
C91 C 0.0182(4) 0.3350(5) 0.3039(2) 0.0619(16) Uani 1 1 d . U . . .
H91 H 0.0128 0.3693 0.2809 0.074 Uiso 1 1 calc R . . . .
C92 C 0.0263(6) 0.5389(7) 0.4315(2) 0.0778(18) Uani 1 1 d . U . . .
C93 C 0.0631(6) 0.5118(7) 0.4655(2) 0.0804(19) Uani 1 1 d . U . . .
H93 H 0.0853 0.4521 0.4661 0.097 Uiso 1 1 calc R . . . .
C94 C 0.0680(5) 0.5693(7) 0.4982(2) 0.0786(18) Uani 1 1 d . U . . .
H94 H 0.0924 0.5489 0.5204 0.094 Uiso 1 1 calc R . . . .
C95 C 0.0357(5) 0.6563(6) 0.4965(2) 0.0694(16) Uani 1 1 d . U . . .
C96 C -0.0007(5) 0.6873(6) 0.4634(2) 0.0683(16) Uani 1 1 d . U . . .
H96 H -0.0217 0.7478 0.4630 0.082 Uiso 1 1 calc R . . . .
C97 C -0.0063(5) 0.6294(6) 0.4310(2) 0.0677(16) Uani 1 1 d . U . . .
C98 C -0.0477(4) 0.6646(6) 0.39769(19) 0.0662(15) Uani 1 1 d . U . . .
H98A H -0.0549 0.7333 0.4004 0.079 Uiso 1 1 calc R . . . .
H98B H -0.0939 0.6341 0.3974 0.079 Uiso 1 1 calc R . . . .
C99 C -0.0340(4) 0.6281(5) 0.29235(18) 0.0551(14) Uani 1 1 d . U . . .
C100 C -0.0515(4) 0.6857(5) 0.32703(19) 0.0556(14) Uani 1 1 d . U . . .
H100 H -0.1023 0.6781 0.3314 0.067 Uiso 1 1 calc R . . . .
C101 C -0.0377(4) 0.7911(5) 0.32117(19) 0.0531(13) Uani 1 1 d . U . . .
H10C H -0.0669 0.8136 0.2997 0.064 Uiso 1 1 calc R . . . .
H10D H -0.0520 0.8257 0.3440 0.064 Uiso 1 1 calc R . . . .
C102 C 0.0365(3) 0.8147(5) 0.31355(17) 0.0486(12) Uani 1 1 d . U . . .
C103 C 0.0898(4) 0.8330(5) 0.33823(18) 0.0565(14) Uani 1 1 d . U . . .
H103 H 0.0855 0.8367 0.3649 0.068 Uiso 1 1 calc R . . . .
C104 C 0.1337(4) 0.8348(6) 0.28301(19) 0.0587(15) Uani 1 1 d . U . . .
H104 H 0.1650 0.8400 0.2628 0.070 Uiso 1 1 calc R . . . .
C117 C -0.1486(11) 0.430(2) 0.3684(7) 0.291(7) Uani 1 1 d D U . . .
H29A H -0.1206 0.4544 0.3886 0.349 Uiso 1 1 calc R . . . .
C118 C -0.2077(19) 0.285(2) 0.3765(9) 0.321(9) Uani 1 1 d D U . . .
H11S H -0.2359 0.2355 0.3868 0.482 Uiso 1 1 d R . . . .
H11T H -0.1625 0.2604 0.3702 0.482 Uiso 1 1 d R . . . .
H11U H -0.2302 0.3103 0.3538 0.482 Uiso 1 1 d R . . . .
C119 C -0.2232(17) 0.418(2) 0.4200(7) 0.310(9) Uani 1 1 d D U . . .
H11V H -0.1935 0.3834 0.4377 0.465 Uiso 1 1 d R . . . .
H11W H -0.2641 0.3805 0.4140 0.465 Uiso 1 1 d R . . . .
H11X H -0.2369 0.4769 0.4312 0.465 Uiso 1 1 d R . . . .
O27 O 0.3104(5) 0.3225(7) 0.1640(3) 0.122(3) Uani 1 1 d D U . . .
C109 C 0.3128(6) 0.4642(10) 0.0997(3) 0.103(2) Uani 1 1 d . U . . .
H10E H 0.3290 0.4075 0.1124 0.154 Uiso 0.5 1 d R . P A 1
H10F H 0.3468 0.5139 0.1034 0.154 Uiso 0.5 1 d R . P A 1
H10G H 0.3063 0.4518 0.0729 0.154 Uiso 0.5 1 d R . P A 1
H10H H 0.3181 0.4441 0.0738 0.154 Uiso 0.5 1 d R . P B 2
H10I H 0.3541 0.4478 0.1144 0.154 Uiso 0.5 1 d R . P B 2
H10J H 0.3061 0.5319 0.1005 0.154 Uiso 0.5 1 d R . P B 2
C110 C 0.1849(6) 0.4410(9) 0.1011(3) 0.098(2) Uani 1 1 d . U . . .
H11A H 0.1926 0.4109 0.0769 0.146 Uiso 0.5 1 d R . P C 1
H11B H 0.1480 0.4871 0.0983 0.146 Uiso 0.5 1 d R . P C 1
H11C H 0.1719 0.3940 0.1195 0.146 Uiso 0.5 1 d R . P C 1
H11D H 0.1748 0.5050 0.1088 0.146 Uiso 0.5 1 d R . P D 2
H11E H 0.1491 0.3992 0.1100 0.146 Uiso 0.5 1 d R . P D 2
H11F H 0.1863 0.4380 0.0737 0.146 Uiso 0.5 1 d R . P D 2
O28 O 0.1879(6) 0.5983(9) 0.1611(3) 0.143(3) Uani 1 1 d D U . . .
N35 N 0.2505(10) 0.4952(17) 0.1144(6) 0.103(4) Uani 0.5 1 d . U P E 1
N37 N 0.2662(11) 0.337(2) 0.2279(5) 0.131(6) Uani 0.5 1 d D U P F 1
C108 C 0.2466(12) 0.5684(18) 0.1384(6) 0.094(3) Uani 0.5 1 d . U P E 1
H108 H 0.2873 0.6056 0.1410 0.113 Uiso 0.5 1 calc R . P E 1
C111 C 0.2608(11) 0.3223(17) 0.1903(5) 0.113(4) Uani 0.5 1 d D U P F 1
H111 H 0.2151 0.3102 0.1809 0.136 Uiso 0.5 1 calc R . P F 1
C112 C 0.3300(11) 0.353(2) 0.2481(7) 0.128(5) Uani 0.5 1 d D U P F 1
H11G H 0.3520 0.2950 0.2567 0.192 Uiso 0.5 1 d R . P F 1
H11H H 0.3226 0.3938 0.2695 0.192 Uiso 0.5 1 d R . P F 1
H11I H 0.3597 0.3842 0.2302 0.192 Uiso 0.5 1 d R . P F 1
C113 C 0.2042(12) 0.328(2) 0.2532(7) 0.128(5) Uani 0.5 1 d D U P F 1
H11J H 0.1656 0.3640 0.2428 0.192 Uiso 0.5 1 d R . P F 1
H11K H 0.2161 0.3503 0.2783 0.192 Uiso 0.5 1 d R . P F 1
H11L H 0.1911 0.2618 0.2544 0.192 Uiso 0.5 1 d R . P F 1
N3A N 0.2467(8) 0.4137(13) 0.1159(5) 0.082(3) Uani 0.5 1 d . U P E 2
C7A C 0.2524(11) 0.3499(17) 0.1404(6) 0.089(3) Uani 0.5 1 d . U P E 2
H7AA H 0.2116 0.3138 0.1438 0.107 Uiso 0.5 1 calc R . P E 2
O30 O 0.6394(8) 0.5162(14) 0.3561(4) 0.215(6) Uani 1 1 d D U . . .
N28 N 0.7128(15) 0.650(2) 0.3716(8) 0.408(15) Uani 1 1 d D U . . .
C123 C 0.6932(16) 0.572(2) 0.3504(9) 0.400(14) Uani 1 1 d D U . . .
H123 H 0.7213 0.5574 0.3295 0.480 Uiso 1 1 calc R . . . .
C124 C 0.669(2) 0.676(4) 0.4021(10) 0.427(15) Uani 1 1 d D U . . .
H12M H 0.6566 0.7415 0.3991 0.640 Uiso 1 1 d R . . . .
H12N H 0.6869 0.6651 0.4276 0.640 Uiso 1 1 d R . . . .
H12O H 0.6278 0.6371 0.3979 0.640 Uiso 1 1 d R . . . .
C125 C 0.7647(19) 0.717(3) 0.3595(11) 0.421(15) Uani 1 1 d D U . . .
H12P H 0.8100 0.6872 0.3620 0.631 Uiso 1 1 d R . . . .
H12Q H 0.7632 0.7718 0.3757 0.631 Uiso 1 1 d R . . . .
H12R H 0.7565 0.7354 0.3334 0.631 Uiso 1 1 d R . . . .
O31 O 0.2847(7) 0.6747(8) 0.3407(4) 0.159(4) Uani 1 1 d D U . . .
N36 N 0.2269(11) 0.624(2) 0.2834(5) 0.144(7) Uani 0.5 1 d D U P G 1
C105 C 0.2319(11) 0.6420(17) 0.3209(5) 0.119(3) Uani 0.5 1 d D U P G 1
H105 H 0.1915 0.6288 0.3348 0.143 Uiso 0.5 1 calc R . P G 1
C106 C 0.2861(13) 0.643(3) 0.2589(7) 0.132(5) Uani 0.5 1 d D U P G 1
H10K H 0.3056 0.7048 0.2646 0.198 Uiso 0.5 1 d R . P G 1
H10L H 0.2698 0.6419 0.2328 0.198 Uiso 0.5 1 d R . P G 1
H10M H 0.3215 0.5955 0.2628 0.198 Uiso 0.5 1 d R . P G 1
C107 C 0.1621(12) 0.585(2) 0.2685(7) 0.137(5) Uani 0.5 1 d D U P G 1
H10N H 0.1329 0.5371 0.2795 0.205 Uiso 0.5 1 d R . P G 1
H10O H 0.1843 0.5599 0.2463 0.205 Uiso 0.5 1 d R . P G 1
H10P H 0.1339 0.6390 0.2613 0.205 Uiso 0.5 1 d R . P G 1
N1A N 0.2435(11) 0.5526(16) 0.3852(6) 0.095(4) Uani 0.5 1 d . U P G 2
C1A C 0.2935(10) 0.6099(17) 0.3760(6) 0.099(3) Uani 0.5 1 d D U P G 2
H1A H 0.3352 0.6120 0.3908 0.118 Uiso 0.5 1 calc R . P G 2
C2A C 0.1700(10) 0.571(2) 0.3779(7) 0.113(4) Uani 0.5 1 d D U P G 2
H2AA H 0.1601 0.6375 0.3800 0.169 Uiso 0.5 1 d R . P G 2
H2AB H 0.1413 0.5360 0.3953 0.169 Uiso 0.5 1 d R . P G 2
H2AC H 0.1600 0.5500 0.3523 0.169 Uiso 0.5 1 d R . P G 2
C3A C 0.2588(13) 0.495(2) 0.4215(7) 0.106(4) Uani 0.5 1 d D U P G 2
H3AA H 0.3012 0.4607 0.4165 0.160 Uiso 0.5 1 d R . P G 2
H3AB H 0.2210 0.4505 0.4246 0.160 Uiso 0.5 1 d R . P G 2
H3AC H 0.2649 0.5316 0.4445 0.160 Uiso 0.5 1 d R . P G 2
O32 O 0.2221(6) 0.3193(7) 0.3476(3) 0.130(3) Uani 1 1 d . U . . .
N33 N 0.2634(9) 0.4581(14) 0.3877(5) 0.090(4) Uani 0.5 1 d . U P H 1
C114 C 0.2101(11) 0.3965(16) 0.3768(6) 0.085(2) Uani 0.5 1 d . U P H 1
H114 H 0.1658 0.4028 0.3877 0.102 Uiso 0.5 1 calc R . P H 1
C115 C 0.3301(12) 0.443(2) 0.3708(7) 0.107(4) Uani 0.5 1 d . U P H 1
H11M H 0.3517 0.3916 0.3850 0.161 Uiso 0.5 1 d R . P H 1
H11N H 0.3579 0.4992 0.3737 0.161 Uiso 0.5 1 d R . P H 1
H11O H 0.3268 0.4256 0.3443 0.161 Uiso 0.5 1 d R . P H 1
C116 C 0.2534(16) 0.543(2) 0.4078(9) 0.107(4) Uani 0.5 1 d . U P H 1
H11P H 0.2301 0.5921 0.3935 0.161 Uiso 0.5 1 d R . P H 1
H11Q H 0.2980 0.5652 0.4171 0.161 Uiso 0.5 1 d R . P H 1
H11R H 0.2253 0.5243 0.4289 0.161 Uiso 0.5 1 d R . P H 1
N4A N 0.2653(11) 0.3447(16) 0.2788(6) 0.110(5) Uani 0.5 1 d D U P H 2
C8A C 0.2110(11) 0.3046(16) 0.3011(6) 0.093(3) Uani 0.5 1 d D U P H 2
H8A H 0.1721 0.2726 0.2902 0.111 Uiso 0.5 1 calc R . P H 2
C9A C 0.2429(17) 0.338(3) 0.2382(7) 0.124(5) Uani 0.5 1 d D U P H 2
H9AA H 0.2303 0.2734 0.2326 0.186 Uiso 0.5 1 d R . P H 2
H9AB H 0.2842 0.3547 0.2246 0.186 Uiso 0.5 1 d R . P H 2
H9AC H 0.2051 0.3795 0.2305 0.186 Uiso 0.5 1 d R . P H 2
C10A C 0.3213(13) 0.380(2) 0.2926(8) 0.126(4) Uani 0.5 1 d D U P H 2
H10Q H 0.3110 0.4153 0.3153 0.189 Uiso 0.5 1 d R . P H 2
H10R H 0.3451 0.4207 0.2751 0.189 Uiso 0.5 1 d R . P H 2
H10S H 0.3506 0.3268 0.2991 0.189 Uiso 0.5 1 d R . P H 2
N29 N 0.0092(8) 0.9331(10) 0.4238(4) 0.136(4) Uani 1 1 d . U . . .
C129 C 0.0462(7) 0.9419(10) 0.4526(4) 0.109(3) Uani 1 1 d D U . . .
C130 C 0.0902(8) 0.9569(13) 0.4886(4) 0.136(4) Uani 1 1 d D U . . .
H13B H 0.1387 0.9602 0.4821 0.204 Uiso 1 1 d R . . . .
H13C H 0.0832 0.9048 0.5058 0.204 Uiso 1 1 d R . . . .
H13D H 0.0767 1.0153 0.5006 0.204 Uiso 1 1 d R . . . .
N30 N -0.1170(6) 0.9273(10) 0.1474(4) 0.128(4) Uani 1 1 d . U . . .
C131 C -0.1234(8) 0.9257(13) 0.1792(6) 0.126(4) Uani 1 1 d . U . . .
C132 C -0.1275(10) 0.9016(19) 0.2206(5) 0.173(6) Uani 1 1 d . U . . .
H13E H -0.1567 0.8476 0.2256 0.259 Uiso 1 1 d R . . . .
H13F H -0.1471 0.9571 0.2322 0.259 Uiso 1 1 d R . . . .
H13G H -0.0813 0.8905 0.2311 0.259 Uiso 1 1 d R . . . .
N31 N 0.1110(5) 0.9392(5) 0.0871(2) 0.081(2) Uani 1 1 d . U . . .
C133 C 0.1607(5) 0.9476(6) 0.0698(2) 0.0638(16) Uani 1 1 d . U . . .
C134 C 0.2234(6) 0.9611(9) 0.0484(3) 0.097(3) Uani 1 1 d . U . . .
H13H H 0.2109 0.9739 0.0219 0.146 Uiso 1 1 calc GR . . . .
H13I H 0.2519 0.9040 0.0500 0.146 Uiso 1 1 calc GR . . . .
H13J H 0.2496 1.0145 0.0589 0.146 Uiso 1 1 calc GR . . . .
N32 N 0.2249(9) 0.9326(13) -0.0751(4) 0.167(6) Uani 1 1 d . U . . .
C135 C 0.1924(7) 0.8738(11) -0.0604(4) 0.113(3) Uani 1 1 d . U . . .
C136 C 0.1551(7) 0.8073(11) -0.0435(4) 0.117(3) Uani 1 1 d . U . . .
H13K H 0.1381 0.7626 -0.0623 0.175 Uiso 1 1 d R . . . .
H13L H 0.1161 0.8363 -0.0311 0.175 Uiso 1 1 d R . . . .
H13M H 0.1839 0.7748 -0.0248 0.175 Uiso 1 1 d R . . . .
N34 N 0.3980(7) -0.0212(9) 0.0402(4) 0.130(4) Uani 1 1 d . U . . .
C137 C 0.3835(6) 0.0113(9) 0.0109(3) 0.088(2) Uani 1 1 d . U . . .
C138 C 0.3621(7) 0.0526(10) -0.0264(4) 0.114(3) Uani 1 1 d . U . . .
H13N H 0.3920 0.0293 -0.0460 0.171 Uiso 1 1 d R . . . .
H13O H 0.3650 0.1208 -0.0253 0.171 Uiso 1 1 d R . . . .
H13P H 0.3146 0.0340 -0.0320 0.171 Uiso 1 1 d R . . . .
N2A N 0.2366(9) 0.6158(14) 0.2242(4) 0.104(4) Uani 0.5 1 d D U P E 2
C4A C 0.3065(10) 0.615(2) 0.2092(7) 0.126(5) Uani 0.5 1 d D U P E 2
H4AA H 0.3058 0.5754 0.1868 0.189 Uiso 0.5 1 d R . P E 2
H4AB H 0.3404 0.5904 0.2273 0.189 Uiso 0.5 1 d R . P E 2
H4AC H 0.3188 0.6786 0.2023 0.189 Uiso 0.5 1 d R . P E 2
C5A C 0.1808(10) 0.6066(18) 0.2005(5) 0.103(3) Uani 0.5 1 d D U P E 2
H5AA H 0.1356 0.6059 0.2107 0.123 Uiso 0.5 1 calc R . P E 2
C6A C 0.2321(14) 0.627(3) 0.2654(5) 0.120(5) Uani 0.5 1 d D U P E 2
H6AA H 0.2429 0.5655 0.2762 0.180 Uiso 0.5 1 d R . P E 2
H6AB H 0.1856 0.6450 0.2722 0.180 Uiso 0.5 1 d R . P E 2
H6AC H 0.2650 0.6728 0.2749 0.180 Uiso 0.5 1 d R . P E 2

loop_
_atom_site_aniso_label
_atom_site_aniso_U_11
_atom_site_aniso_U_22
_atom_site_aniso_U_33
_atom_site_aniso_U_23
_atom_site_aniso_U_13
_atom_site_aniso_U_12
Br1 0.0690(4) 0.0717(5) 0.0426(3) 0.0098(3) 0.0067(3) 0.0047(3)
Br2 0.0903(5) 0.1017(7) 0.0417(4) 0.0086(4) -0.0020(3) 0.0223(5)
Br3 0.0668(4) 0.0696(5) 0.0461(3) -0.0164(3) -0.0002(3) 0.0049(3)
Br4 0.0840(5) 0.0985(7) 0.0433(4) -0.0072(4) -0.0016(3) 0.0315(5)
Cu1 0.0422(4) 0.0572(5) 0.0374(4) 0.0048(4) -0.0015(3) -0.0124(4)
Cu2 0.0628(5) 0.0321(4) 0.0380(4) 0.0034(3) 0.0019(3) -0.0013(4)
Cu3 0.0370(4) 0.0492(5) 0.0377(4) -0.0046(4) -0.0009(3) -0.0032(3)
Cu4 0.0663(5) 0.0336(4) 0.0389(4) -0.0011(3) -0.0033(3) -0.0014(4)
O1 0.054(2) 0.102(4) 0.043(2) 0.014(3) -0.0050(18) -0.031(3)
O2 0.043(2) 0.068(3) 0.043(2) 0.009(2) -0.0003(15) -0.010(2)
O3 0.044(2) 0.071(3) 0.042(2) 0.001(2) -0.0011(16) -0.003(2)
O4 0.110(4) 0.038(2) 0.044(2) -0.0007(19) 0.002(2) 0.011(2)
O5 0.105(4) 0.031(2) 0.042(2) 0.0044(18) 0.010(2) 0.002(2)
O6 0.105(4) 0.043(2) 0.039(2) -0.0062(19) -0.006(2) 0.003(2)
O7 0.0368(18) 0.063(3) 0.051(2) -0.015(2) 0.0033(15) -0.0110(18)
O8 0.044(2) 0.058(3) 0.041(2) -0.0085(19) -0.0041(15) -0.0050(18)
O9 0.0471(19) 0.056(3) 0.0335(19) -0.0031(18) 0.0048(15) -0.0017(18)
O10 0.119(4) 0.036(2) 0.040(2) -0.0015(19) -0.001(2) 0.007(2)
O11 0.093(3) 0.035(2) 0.043(2) -0.0026(18) -0.006(2) 0.005(2)
O12 0.107(4) 0.047(3) 0.036(2) 0.005(2) 0.002(2) 0.001(3)
O25 0.102(4) 0.110(6) 0.139(6) 0.006(5) -0.006(4) 0.003(4)
O26 0.083(4) 0.096(5) 0.136(6) -0.003(5) -0.008(4) -0.002(4)
N1 0.039(2) 0.045(3) 0.039(2) 0.002(2) -0.0051(17) -0.0010(19)
N2 0.076(3) 0.035(3) 0.038(2) 0.001(2) -0.004(2) 0.002(2)
N3 0.071(3) 0.038(3) 0.039(3) 0.002(2) -0.004(2) -0.005(2)
N4 0.047(2) 0.041(3) 0.034(2) 0.0031(19) 0.0024(17) -0.0060(19)
N5 0.042(2) 0.045(3) 0.039(2) -0.003(2) -0.0043(17) -0.005(2)
N6 0.042(2) 0.056(3) 0.042(3) -0.003(2) -0.0021(18) -0.001(2)
N7 0.036(2) 0.045(3) 0.032(2) -0.0019(19) 0.0012(16) 0.0019(18)
N8 0.076(3) 0.039(3) 0.034(2) -0.003(2) 0.002(2) -0.003(2)
N9 0.077(3) 0.035(3) 0.039(3) 0.000(2) -0.002(2) 0.000(2)
N10 0.049(2) 0.036(2) 0.033(2) -0.0001(19) -0.0028(17) -0.0061(19)
N11 0.043(2) 0.059(3) 0.033(2) 0.002(2) 0.0006(17) -0.006(2)
N12 0.044(2) 0.057(3) 0.035(2) 0.004(2) -0.0063(18) -0.005(2)
N25 0.136(6) 0.205(11) 0.197(10) 0.002(8) 0.000(8) 0.016(7)
N26 0.139(7) 0.184(10) 0.173(9) -0.036(8) 0.018(7) -0.017(8)
C1 0.053(3) 0.068(3) 0.046(3) -0.003(3) 0.000(2) -0.015(3)
C2 0.049(2) 0.076(3) 0.046(3) 0.003(3) -0.003(2) -0.008(3)
C3 0.052(3) 0.074(3) 0.040(3) 0.001(3) -0.005(2) 0.003(3)
C4 0.050(3) 0.062(3) 0.038(2) -0.002(2) 0.002(2) 0.001(2)
C5 0.045(2) 0.060(3) 0.040(2) -0.004(2) 0.008(2) 0.002(2)
C6 0.045(2) 0.054(3) 0.034(2) -0.001(2) -0.0003(19) -0.006(2)
C7 0.046(2) 0.058(3) 0.040(2) -0.006(2) 0.003(2) 0.000(2)
C8 0.044(2) 0.035(3) 0.039(2) 0.004(2) -0.004(2) -0.003(2)
C9 0.040(2) 0.038(3) 0.038(2) 0.001(2) 0.0017(19) 0.001(2)
C10 0.040(2) 0.037(2) 0.038(2) 0.000(2) -0.0009(18) 0.002(2)
C11 0.039(2) 0.036(3) 0.038(2) 0.000(2) -0.0007(18) -0.002(2)
C12 0.049(3) 0.037(3) 0.042(3) -0.001(2) -0.001(2) -0.004(2)
C13 0.084(4) 0.041(3) 0.040(3) -0.003(2) -0.001(3) -0.004(3)
C14 0.063(3) 0.051(3) 0.041(3) 0.001(2) 0.005(2) 0.003(3)
C15 0.074(3) 0.054(3) 0.042(3) -0.003(3) 0.008(2) 0.004(3)
C16 0.057(3) 0.069(3) 0.041(3) -0.007(3) 0.006(2) 0.000(3)
C17 0.051(3) 0.067(3) 0.043(3) 0.004(3) 0.008(2) 0.002(3)
C18 0.062(3) 0.049(3) 0.041(3) 0.005(2) 0.010(2) 0.002(2)
C19 0.052(3) 0.051(3) 0.042(3) 0.002(2) 0.008(2) -0.001(2)
C20 0.058(3) 0.046(3) 0.042(2) 0.004(2) 0.009(2) -0.003(2)
C21 0.058(3) 0.042(3) 0.043(3) 0.002(2) -0.002(2) -0.001(2)
C22 0.041(2) 0.036(2) 0.038(2) 0.004(2) 0.0014(19) -0.003(2)
C23 0.044(2) 0.034(2) 0.046(3) 0.001(2) -0.001(2) -0.007(2)
C24 0.042(2) 0.034(2) 0.044(3) -0.002(2) -0.0049(19) -0.004(2)
C25 0.047(3) 0.044(3) 0.041(3) 0.002(2) 0.001(2) 0.000(2)
C26 0.044(3) 0.053(3) 0.047(3) -0.003(3) 0.001(2) -0.001(2)
C27 0.044(2) 0.053(3) 0.045(3) -0.002(2) -0.001(2) 0.004(2)
C28 0.044(2) 0.070(3) 0.046(3) -0.008(3) 0.004(2) 0.003(2)
C29 0.048(3) 0.068(3) 0.044(3) -0.001(3) 0.007(2) 0.006(3)
C30 0.052(3) 0.056(3) 0.037(2) -0.003(2) -0.001(2) 0.008(2)
C31 0.044(2) 0.052(3) 0.041(2) -0.001(2) -0.001(2) 0.003(2)
C32 0.038(2) 0.055(3) 0.038(2) -0.003(2) 0.0006(19) 0.005(2)
C33 0.041(2) 0.051(3) 0.037(2) -0.005(2) -0.0008(18) 0.002(2)
C34 0.046(2) 0.036(3) 0.038(2) 0.001(2) -0.001(2) 0.002(2)
C35 0.037(2) 0.039(3) 0.035(2) 0.002(2) 0.0009(18) 0.004(2)
C36 0.038(2) 0.040(3) 0.039(2) -0.005(2) 0.0007(18) 0.002(2)
C37 0.040(2) 0.041(3) 0.040(2) -0.001(2) 0.0045(19) -0.003(2)
C38 0.049(3) 0.040(3) 0.038(3) -0.002(2) 0.002(2) -0.001(2)
C39 0.072(3) 0.043(3) 0.048(3) -0.001(3) 0.006(3) 0.000(3)
C40 0.076(3) 0.050(3) 0.045(3) 0.005(3) -0.005(3) -0.005(3)
C41 0.063(3) 0.063(3) 0.040(3) 0.004(3) -0.005(2) 0.001(3)
C42 0.053(3) 0.057(3) 0.040(3) -0.003(2) -0.010(2) -0.001(2)
C43 0.056(3) 0.049(3) 0.038(2) -0.003(2) -0.014(2) 0.002(2)
C44 0.054(3) 0.048(3) 0.037(2) -0.001(2) -0.007(2) -0.004(2)
C45 0.067(3) 0.047(3) 0.040(3) -0.004(2) -0.009(2) -0.004(3)
C46 0.062(3) 0.041(3) 0.037(2) -0.002(2) -0.008(2) -0.007(2)
C47 0.055(3) 0.044(3) 0.038(3) 0.001(2) -0.004(2) 0.003(2)
C48 0.039(2) 0.038(3) 0.041(2) 0.002(2) -0.0003(18) -0.008(2)
C49 0.046(2) 0.033(2) 0.044(3) 0.005(2) -0.003(2) -0.008(2)
C50 0.043(2) 0.036(3) 0.043(3) 0.003(2) -0.004(2) -0.004(2)
C51 0.046(3) 0.045(3) 0.041(3) 0.005(2) -0.002(2) -0.006(2)
C52 0.046(3) 0.064(3) 0.048(3) 0.007(3) -0.009(2) -0.012(3)
C120 0.123(6) 0.134(7) 0.131(7) 0.005(6) 0.016(6) 0.010(5)
C121 0.210(13) 0.230(14) 0.251(14) -0.025(11) -0.028(11) -0.009(11)
C122 0.173(11) 0.221(13) 0.243(13) 0.003(12) 0.012(11) 0.043(10)
C126 0.122(6) 0.118(7) 0.125(6) -0.024(6) 0.008(5) 0.005(6)
C127 0.145(10) 0.184(12) 0.206(12) -0.013(11) 0.038(9) -0.009(10)
C128 0.182(12) 0.179(12) 0.233(13) -0.040(10) 0.026(11) -0.037(10)
Br5 0.0827(5) 0.1035(7) 0.0485(4) 0.0214(4) -0.0082(3) -0.0100(5)
Br6 0.0883(5) 0.1044(7) 0.0582(4) -0.0296(5) 0.0041(4) 0.0036(5)
Br7 0.0967(6) 0.1065(8) 0.0714(5) 0.0153(5) 0.0129(4) -0.0021(6)
Br8 0.0989(6) 0.0956(7) 0.0576(4) -0.0242(5) 0.0141(4) -0.0076(5)
Cu5 0.1103(8) 0.0444(5) 0.0379(5) 0.0004(4) 0.0148(5) 0.0104(5)
Cu6 0.0648(5) 0.0878(8) 0.0415(5) -0.0212(5) -0.0122(4) 0.0258(6)
Cu7 0.0837(6) 0.0434(5) 0.0381(4) 0.0026(4) -0.0087(4) 0.0017(5)
Cu8 0.0491(4) 0.0563(5) 0.0396(4) -0.0060(4) 0.0016(3) -0.0003(4)
O13 0.079(3) 0.165(7) 0.051(3) -0.039(4) -0.014(2) 0.057(4)
O14 0.063(3) 0.081(4) 0.049(2) -0.015(2) -0.016(2) 0.017(3)
O15 0.085(3) 0.059(3) 0.053(3) -0.002(2) -0.014(2) -0.010(3)
O16 0.133(5) 0.044(3) 0.046(3) 0.002(2) 0.005(3) 0.012(3)
O17 0.106(4) 0.049(3) 0.039(2) 0.000(2) -0.011(2) 0.013(3)
O18 0.093(3) 0.055(3) 0.046(2) 0.003(2) 0.002(2) 0.003(3)
O19 0.057(2) 0.104(4) 0.040(2) -0.009(3) -0.0003(18) 0.013(3)
O20 0.053(2) 0.078(3) 0.048(2) -0.017(2) 0.0079(18) -0.008(2)
O21 0.058(2) 0.056(3) 0.040(2) 0.0012(19) -0.0033(17) -0.009(2)
O22 0.258(10) 0.049(3) 0.037(3) 0.000(2) -0.001(4) 0.037(5)
O23 0.112(4) 0.044(3) 0.042(2) 0.000(2) 0.010(2) 0.011(3)
O24 0.102(4) 0.051(3) 0.045(2) 0.000(2) 0.005(2) 0.004(3)
O29 0.225(10) 0.211(11) 0.230(10) 0.030(9) 0.078(8) -0.060(9)
N13 0.074(3) 0.048(3) 0.046(3) -0.012(2) -0.013(2) 0.007(3)
N14 0.095(4) 0.044(3) 0.043(3) 0.004(2) -0.003(3) 0.005(3)
N15 0.083(4) 0.054(3) 0.037(3) 0.000(2) -0.006(2) 0.011(3)
N16 0.063(3) 0.045(3) 0.032(2) 0.003(2) -0.0070(19) 0.000(2)
N17 0.049(3) 0.054(3) 0.039(2) 0.001(2) 0.0007(18) 0.003(2)
N18 0.058(3) 0.049(3) 0.040(3) -0.006(2) 0.000(2) 0.000(2)
N19 0.058(3) 0.043(3) 0.034(2) -0.002(2) 0.0031(19) -0.003(2)
N20 0.096(4) 0.048(3) 0.033(3) -0.002(2) 0.001(2) 0.014(3)
N21 0.100(4) 0.046(3) 0.038(3) 0.002(2) 0.012(3) 0.008(3)
N22 0.088(4) 0.051(3) 0.035(3) -0.001(2) 0.016(2) 0.009(3)
N23 0.057(3) 0.048(3) 0.037(2) -0.004(2) -0.001(2) 0.009(2)
N24 0.067(3) 0.061(4) 0.039(3) -0.010(2) -0.008(2) 0.013(3)
N27 0.301(10) 0.292(10) 0.311(10) 0.007(8) 0.023(7) -0.016(8)
C53 0.069(3) 0.103(4) 0.049(3) -0.021(3) -0.006(3) 0.018(3)
C54 0.070(3) 0.108(4) 0.066(3) -0.016(3) 0.001(3) 0.009(3)
C55 0.078(3) 0.100(4) 0.057(3) -0.015(3) 0.004(3) -0.001(3)
C56 0.071(3) 0.091(4) 0.052(3) -0.016(3) 0.004(3) 0.000(3)
C57 0.065(3) 0.087(4) 0.044(3) -0.010(3) -0.003(2) 0.003(3)
C58 0.065(3) 0.083(4) 0.050(3) -0.018(3) -0.008(2) 0.009(3)
C59 0.077(3) 0.071(3) 0.044(3) -0.013(3) -0.012(2) 0.004(3)
C60 0.079(4) 0.043(3) 0.048(3) -0.008(3) -0.015(3) 0.011(3)
C61 0.070(3) 0.047(3) 0.040(3) -0.012(2) -0.011(2) 0.004(3)
C62 0.072(3) 0.045(3) 0.049(3) -0.005(3) -0.012(2) -0.004(3)
C63 0.067(3) 0.044(3) 0.041(3) 0.002(2) -0.009(2) -0.001(3)
C64 0.080(4) 0.049(3) 0.038(3) -0.002(2) -0.009(3) -0.001(3)
C65 0.099(4) 0.051(4) 0.045(3) 0.000(3) -0.003(3) 0.005(3)
C66 0.082(3) 0.061(3) 0.039(3) 0.001(3) -0.014(3) -0.002(3)
C67 0.090(4) 0.066(4) 0.048(3) 0.001(3) -0.010(3) 0.003(3)
C68 0.078(3) 0.078(4) 0.048(3) -0.003(3) -0.001(3) -0.004(3)
C69 0.072(3) 0.069(3) 0.042(3) 0.005(3) -0.010(2) -0.005(3)
C70 0.075(3) 0.064(3) 0.041(3) 0.006(3) -0.019(2) -0.006(3)
C71 0.069(3) 0.054(3) 0.034(2) -0.002(2) -0.008(2) -0.002(3)
C72 0.070(3) 0.060(3) 0.042(3) 0.002(2) -0.012(2) 0.006(3)
C73 0.065(3) 0.050(3) 0.038(3) 0.007(3) -0.006(2) -0.004(3)
C74 0.051(3) 0.051(3) 0.035(2) 0.004(2) -0.005(2) -0.005(2)
C75 0.054(3) 0.049(3) 0.042(3) 0.000(2) -0.002(2) 0.003(2)
C76 0.054(3) 0.043(3) 0.036(2) 0.001(2) -0.001(2) 0.002(2)
C77 0.051(3) 0.050(3) 0.038(3) -0.005(2) 0.000(2) -0.003(2)
C78 0.052(3) 0.051(3) 0.048(3) -0.001(3) 0.000(2) 0.000(3)
C79 0.056(3) 0.073(3) 0.042(3) 0.001(3) -0.003(2) 0.000(3)
C80 0.059(3) 0.084(3) 0.046(3) -0.001(3) -0.006(2) -0.007(3)
C81 0.069(3) 0.079(4) 0.050(3) -0.007(3) -0.008(3) -0.009(3)
C82 0.064(3) 0.075(4) 0.045(3) -0.003(3) 0.001(2) 0.001(3)
C83 0.060(3) 0.073(4) 0.040(3) 0.002(3) 0.003(2) -0.003(3)
C84 0.062(3) 0.062(3) 0.038(3) 0.002(2) 0.001(2) -0.004(3)
C85 0.067(3) 0.060(3) 0.035(2) 0.004(2) 0.006(2) -0.008(3)
C86 0.057(3) 0.036(3) 0.045(3) 0.004(2) 0.002(2) -0.001(2)
C87 0.062(3) 0.038(3) 0.034(2) 0.000(2) 0.002(2) -0.003(2)
C88 0.066(3) 0.042(3) 0.039(3) 0.004(2) 0.007(2) -0.004(2)
C89 0.064(3) 0.044(3) 0.039(3) 0.003(2) 0.003(2) 0.002(2)
C90 0.073(3) 0.046(3) 0.043(3) 0.002(2) 0.008(2) 0.005(3)
C91 0.095(4) 0.045(3) 0.046(3) 0.006(3) 0.003(3) 0.010(3)
C92 0.124(4) 0.064(4) 0.046(3) -0.002(3) 0.015(3) 0.008(4)
C93 0.133(5) 0.063(4) 0.045(3) 0.002(3) 0.006(3) 0.008(4)
C94 0.112(4) 0.077(4) 0.048(3) 0.003(3) 0.011(3) 0.001(4)
C95 0.100(4) 0.066(3) 0.043(3) -0.001(3) 0.023(3) -0.004(3)
C96 0.102(4) 0.060(3) 0.044(3) -0.004(3) 0.024(3) 0.006(3)
C97 0.111(4) 0.052(3) 0.042(3) 0.001(3) 0.021(3) 0.000(3)
C98 0.096(4) 0.061(3) 0.042(3) -0.005(3) 0.018(3) 0.007(3)
C99 0.075(3) 0.051(3) 0.040(3) 0.000(3) 0.008(2) -0.004(3)
C100 0.072(3) 0.050(3) 0.046(3) -0.005(3) 0.015(2) 0.004(3)
C101 0.066(3) 0.048(3) 0.045(3) 0.000(2) 0.009(2) 0.006(3)
C102 0.066(3) 0.040(3) 0.041(3) 0.000(2) 0.004(2) 0.008(2)
C103 0.077(3) 0.052(3) 0.041(3) -0.003(3) 0.005(3) 0.010(3)
C104 0.067(3) 0.061(4) 0.047(3) -0.008(3) 0.001(3) 0.006(3)
C117 0.290(9) 0.282(10) 0.301(10) 0.010(7) 0.027(7) -0.020(7)
C118 0.318(13) 0.308(13) 0.338(13) 0.007(11) 0.015(11) -0.016(11)
C119 0.314(13) 0.303(13) 0.314(13) 0.005(11) 0.021(11) -0.007(11)
O27 0.124(5) 0.098(5) 0.144(6) 0.010(5) 0.001(4) 0.039(5)
C109 0.104(4) 0.102(5) 0.104(5) 0.008(4) 0.008(4) 0.005(4)
C110 0.098(4) 0.094(4) 0.100(4) -0.001(4) -0.006(4) 0.012(4)
O28 0.161(7) 0.134(7) 0.132(5) 0.008(6) -0.020(5) 0.043(6)
N35 0.105(7) 0.099(9) 0.105(9) 0.005(7) -0.010(7) 0.014(7)
N37 0.134(9) 0.131(12) 0.129(8) 0.003(10) 0.035(7) 0.004(10)
C108 0.096(5) 0.089(5) 0.096(5) 0.002(4) -0.005(4) 0.002(4)
C111 0.114(6) 0.108(7) 0.117(6) 0.005(6) 0.002(5) 0.001(6)
C112 0.142(8) 0.118(9) 0.124(8) 0.008(9) 0.004(7) -0.003(9)
C113 0.134(8) 0.118(9) 0.133(8) 0.001(8) 0.032(7) -0.004(8)
N3A 0.087(6) 0.077(8) 0.081(7) -0.002(6) -0.013(6) 0.003(6)
C7A 0.088(4) 0.088(5) 0.091(5) 0.003(4) 0.002(4) 0.003(4)
O30 0.205(11) 0.267(14) 0.172(10) 0.080(10) 0.013(9) 0.085(10)
N28 0.409(18) 0.398(17) 0.415(18) -0.008(10) 0.011(10) -0.027(10)
C123 0.388(16) 0.399(16) 0.413(17) 0.006(10) 0.015(10) -0.039(10)
C124 0.428(19) 0.43(2) 0.428(19) -0.008(13) 0.022(13) -0.018(15)
C125 0.408(19) 0.415(19) 0.44(2) -0.015(15) 0.013(14) -0.039(13)
O31 0.189(8) 0.098(6) 0.189(8) 0.006(6) -0.015(6) -0.021(6)
N36 0.151(10) 0.142(12) 0.140(9) -0.002(10) 0.010(8) 0.011(9)
C105 0.124(6) 0.112(6) 0.121(6) 0.000(6) 0.004(5) 0.007(6)
C106 0.140(9) 0.121(10) 0.136(9) -0.003(9) 0.006(8) 0.007(9)
C107 0.142(8) 0.121(9) 0.147(9) 0.001(8) -0.003(8) 0.002(8)
N1A 0.106(7) 0.097(9) 0.082(8) 0.002(7) -0.014(7) 0.008(7)
C1A 0.100(5) 0.103(5) 0.093(5) -0.007(5) -0.003(5) 0.003(5)
C2A 0.111(6) 0.115(8) 0.112(8) -0.001(7) -0.003(7) 0.007(7)
C3A 0.119(8) 0.105(8) 0.095(8) 0.009(7) -0.004(7) 0.000(8)
O32 0.150(6) 0.087(5) 0.152(6) 0.018(5) -0.009(5) -0.004(5)
N33 0.093(7) 0.087(8) 0.091(8) 0.005(6) 0.000(6) 0.002(6)
C114 0.089(4) 0.086(5) 0.082(4) 0.008(4) 0.001(4) -0.002(4)
C115 0.103(6) 0.110(8) 0.109(8) -0.006(7) 0.003(7) -0.007(7)
C116 0.117(8) 0.101(7) 0.104(8) -0.010(7) -0.002(7) -0.002(7)
N4A 0.113(8) 0.096(9) 0.123(8) 0.008(8) 0.017(7) 0.017(7)
C8A 0.102(5) 0.080(5) 0.097(5) 0.008(5) 0.003(5) 0.004(5)
C9A 0.130(9) 0.117(9) 0.126(7) 0.009(8) 0.019(7) -0.001(8)
C10A 0.134(8) 0.110(9) 0.135(8) 0.010(8) 0.010(7) 0.001(7)
N29 0.163(10) 0.120(9) 0.127(7) 0.012(8) 0.039(6) -0.012(8)
C129 0.119(6) 0.099(6) 0.110(5) 0.006(5) 0.035(4) 0.002(5)
C130 0.154(9) 0.127(10) 0.127(8) -0.003(8) 0.033(6) -0.009(8)
N30 0.113(7) 0.102(8) 0.166(8) 0.008(8) -0.024(7) 0.001(6)
C131 0.099(7) 0.119(8) 0.159(8) -0.010(8) -0.007(7) 0.002(6)
C132 0.146(11) 0.202(15) 0.171(9) 0.002(12) 0.003(10) 0.037(11)
N31 0.109(6) 0.055(4) 0.079(5) -0.003(3) -0.002(4) 0.001(4)
C133 0.081(4) 0.051(3) 0.059(4) 0.001(3) -0.006(3) -0.002(3)
C134 0.114(7) 0.084(6) 0.094(6) 0.013(5) -0.017(5) -0.024(6)
N32 0.193(13) 0.144(11) 0.165(11) -0.016(9) 0.030(9) -0.052(10)
C135 0.105(6) 0.110(7) 0.122(7) -0.006(6) -0.008(6) -0.017(6)
C136 0.116(7) 0.114(7) 0.119(7) 0.021(6) -0.024(6) -0.005(6)
N34 0.148(9) 0.094(7) 0.149(10) -0.050(7) 0.011(7) 0.008(6)
C137 0.089(4) 0.082(4) 0.094(4) -0.018(4) 0.003(4) 0.001(4)
C138 0.110(7) 0.091(7) 0.141(8) -0.031(7) 0.000(6) -0.013(6)
N2A 0.116(8) 0.075(8) 0.119(7) -0.001(8) -0.026(6) 0.023(7)
C4A 0.126(7) 0.116(9) 0.136(9) 0.007(9) -0.004(7) 0.005(9)
C5A 0.108(6) 0.089(6) 0.111(5) 0.002(6) 0.000(5) 0.010(6)
C6A 0.129(9) 0.108(9) 0.124(7) 0.003(9) -0.002(8) 0.012(9)

loop_
_atom_type_symbol
_atom_type_description
_atom_type_scat_dispersion_real
_atom_type_scat_dispersion_imag
_atom_type_scat_source
C C 0.0181 0.0091 'International Tables Vol C Tables 4.2.6.8 and 6.1.1.4'
H H 0.0000 0.0000 'International Tables Vol C Tables 4.2.6.8 and 6.1.1.4'
N N 0.0311 0.0180 'International Tables Vol C Tables 4.2.6.8 and 6.1.1.4'
O O 0.0492 0.0322 'International Tables Vol C Tables 4.2.6.8 and 6.1.1.4'
Cu Cu -1.9646 0.5888 'International Tables Vol C Tables 4.2.6.8 and 6.1.1.4'
Br Br -0.6763 1.2805 'International Tables Vol C Tables 4.2.6.8 and 6.1.1.4'

loop_
_geom_angle_atom_site_label_1
_geom_angle_atom_site_label_2
_geom_angle_atom_site_label_3
_geom_angle
_geom_angle_site_symmetry_1
_geom_angle_site_symmetry_3
_geom_angle_publ_flag
O1 Cu1 O2 173.0(3) . . ?
O1 Cu1 N1 94.05(18) . . ?
O1 Cu1 N12 90.05(18) . . ?
O2 Cu1 N1 84.02(17) . . ?
O2 Cu1 N12 91.96(18) . . ?
N12 Cu1 N1 175.87(19) . . ?
O4 Cu2 O5 173.4(2) . . ?
O4 Cu2 O26 97.6(3) . . ?
O4 Cu2 N3 90.6(2) . . ?
O4 Cu2 N4 94.7(2) . . ?
O5 Cu2 O26 88.4(3) . . ?
O5 Cu2 N4 82.46(18) . . ?
N3 Cu2 O5 91.5(2) . . ?
N3 Cu2 O26 97.7(3) . . ?
N3 Cu2 N4 171.0(2) . . ?
N4 Cu2 O26 88.9(3) . . ?
O7 Cu3 O8 178.38(19) . . ?
O7 Cu3 N6 89.72(18) . . ?
O7 Cu3 N7 94.71(17) . . ?
O8 Cu3 N6 91.61(18) . . ?
O8 Cu3 N7 83.94(17) . . ?
N6 Cu3 N7 175.50(19) . . ?
O10 Cu4 O11 173.8(2) . . ?
O10 Cu4 O25 97.8(3) . . ?
O10 Cu4 N9 90.6(2) . . ?
O10 Cu4 N10 93.9(2) . . ?
O11 Cu4 O25 87.8(3) . . ?
O11 Cu4 N10 83.45(19) . . ?
N9 Cu4 O11 91.3(2) . . ?
N9 Cu4 O25 97.0(3) . . ?
N9 Cu4 N10 171.9(2) . . ?
N10 Cu4 O25 89.1(3) . . ?
C1 O1 Cu1 124.5(4) . . ?
C8 O2 Cu1 114.6(3) . . ?
C14 O4 Cu2 125.6(4) . . ?
C21 O5 Cu2 113.9(4) . . ?
C27 O7 Cu3 126.3(4) . . ?
C34 O8 Cu3 114.6(3) . . ?
C45 O10 Cu4 126.2(4) . . ?
C47 O11 Cu4 113.3(4) . . ?
C120 O25 Cu4 118.4(9) . . ?
C126 O26 Cu2 136.8(11) . . ?
Cu1 N1 H1 107.4 . . ?
C7 N1 Cu1 114.0(3) . . ?
C7 N1 H1 107.4 . . ?
C7 N1 C9 113.1(4) . . ?
C9 N1 Cu1 107.3(3) . . ?
C9 N1 H1 107.4 . . ?
C11 N2 H2 125.6 . . ?
C13 N2 H2 125.6 . . ?
C13 N2 C11 108.8(5) . . ?
C12 N3 Cu2 128.9(4) . . ?
C13 N3 Cu2 125.9(5) . . ?
C13 N3 C12 105.1(5) . . ?
Cu2 N4 H4 107.7 . . ?
C20 N4 Cu2 112.1(4) . . ?
C20 N4 H4 107.7 . . ?
C22 N4 Cu2 108.5(3) . . ?
C22 N4 H4 107.7 . . ?
C22 N4 C20 112.9(4) . . ?
C24 N5 H5 126.1 . . ?
C26 N5 H5 126.1 . . ?
C26 N5 C24 107.7(5) . . ?
C25 N6 Cu3 126.5(4) . . ?
C26 N6 Cu3 126.0(4) . . ?
C26 N6 C25 106.2(5) . . ?
Cu3 N7 H7 106.8 . . ?
C33 N7 Cu3 115.6(3) . . ?
C33 N7 H7 106.8 . . ?
C35 N7 Cu3 107.5(3) . . ?
C35 N7 H7 106.8 . . ?
C35 N7 C33 112.8(4) . . ?
C37 N8 H8 125.8 . . ?
C39 N8 H8 125.8 . . ?
C39 N8 C37 108.4(5) . . ?
C38 N9 Cu4 126.2(4) . . ?
C39 N9 Cu4 127.9(5) . . ?
C39 N9 C38 105.8(5) . . ?
Cu4 N10 H10 107.5 . . ?
C46 N10 Cu4 111.9(4) . . ?
C46 N10 H10 107.5 . . ?
C48 N10 Cu4 108.6(3) . . ?
C48 N10 H10 107.5 . . ?
C48 N10 C46 113.6(4) . . ?
C50 N11 H11 125.8 . . ?
C52 N11 H11 125.8 . . ?
C52 N11 C50 108.5(5) . . ?
C51 N12 Cu1 124.9(4) . . ?
C52 N12 Cu1 128.6(4) . . ?
C52 N12 C51 106.0(5) . . ?
C120 N25 C121 109.7(13) . . ?
C120 N25 C122 113.1(15) . . ?
C122 N25 C121 123.9(16) . . ?
C126 N26 C127 128.4(15) . . ?
C126 N26 C128 118.5(14) . . ?
C127 N26 C128 111.7(15) . . ?
O1 C1 C2 120.0(6) . . ?
O1 C1 C6 121.5(6) . . ?
C2 C1 C6 118.5(6) . . ?
C1 C2 H2A 119.2 . . ?
C3 C2 C1 121.6(6) . . ?
C3 C2 H2A 119.2 . . ?
C2 C3 H3 120.3 . . ?
C2 C3 C4 119.3(6) . . ?
C4 C3 H3 120.3 . . ?
C3 C4 Br1 119.2(5) . . ?
C5 C4 Br1 119.6(5) . . ?
C5 C4 C3 121.1(6) . . ?
C4 C5 H5A 120.0 . . ?
C4 C5 C6 119.9(5) . . ?
C6 C5 H5A 120.0 . . ?
C1 C6 C7 120.2(6) . . ?
C5 C6 C1 119.5(6) . . ?
C5 C6 C7 120.2(5) . . ?
N1 C7 C6 110.9(5) . . ?
N1 C7 H7A 109.5 . . ?
N1 C7 H7B 109.5 . . ?
C6 C7 H7A 109.5 . . ?
C6 C7 H7B 109.5 . . ?
H7A C7 H7B 108.0 . . ?
O2 C8 C9 117.8(5) . . ?
O3 C8 O2 124.3(5) . . ?
O3 C8 C9 117.8(5) . . ?
N1 C9 C8 108.2(4) . . ?
N1 C9 H9 107.1 . . ?
N1 C9 C10 113.2(5) . . ?
C8 C9 H9 107.1 . . ?
C8 C9 C10 113.7(4) . . ?
C10 C9 H9 107.1 . . ?
C9 C10 H10A 108.8 . . ?
C9 C10 H10B 108.8 . . ?
H10A C10 H10B 107.6 . . ?
C11 C10 C9 114.0(4) . . ?
C11 C10 H10A 108.8 . . ?
C11 C10 H10B 108.8 . . ?
N2 C11 C10 124.3(5) . . ?
C12 C11 N2 104.2(5) . . ?
C12 C11 C10 131.5(5) . . ?
N3 C12 H12 124.5 . . ?
C11 C12 N3 111.0(5) . . ?
C11 C12 H12 124.5 . . ?
N2 C13 N3 111.0(6) . . ?
N2 C13 H13 124.5 . . ?
N3 C13 H13 124.5 . . ?
O4 C14 C15 119.8(6) . . ?
O4 C14 C19 123.2(6) . . ?
C15 C14 C19 117.0(6) . . ?
C14 C15 H15 118.9 . . ?
C16 C15 C14 122.1(7) . . ?
C16 C15 H15 118.9 . . ?
C15 C16 H16 120.8 . . ?
C17 C16 C15 118.4(7) . . ?
C17 C16 H16 120.8 . . ?
C16 C17 Br2 119.7(6) . . ?
C16 C17 C18 120.9(6) . . ?
C18 C17 Br2 119.4(5) . . ?
C17 C18 H18 119.5 . . ?
C19 C18 C17 121.0(6) . . ?
C19 C18 H18 119.5 . . ?
C14 C19 C20 120.5(6) . . ?
C18 C19 C14 120.6(6) . . ?
C18 C19 C20 118.8(6) . . ?
N4 C20 C19 110.2(5) . . ?
N4 C20 H20A 109.6 . . ?
N4 C20 H20B 109.6 . . ?
C19 C20 H20A 109.6 . . ?
C19 C20 H20B 109.6 . . ?
H20A C20 H20B 108.1 . . ?
O5 C21 C22 117.2(5) . . ?
O6 C21 O5 125.0(6) . . ?
O6 C21 C22 117.7(5) . . ?
N4 C22 C21 108.7(5) . . ?
N4 C22 H22 106.9 . . ?
N4 C22 C23 114.3(4) . . ?
C21 C22 H22 106.9 . . ?
C23 C22 C21 112.7(5) . . ?
C23 C22 H22 106.9 . . ?
C22 C23 H23A 109.3 . . ?
C22 C23 H23B 109.3 . . ?
H23A C23 H23B 107.9 . . ?
C24 C23 C22 111.8(5) . . ?
C24 C23 H23A 109.3 . . ?
C24 C23 H23B 109.3 . . ?
N5 C24 C23 123.2(5) . . ?
C25 C24 N5 105.8(5) . . ?
C25 C24 C23 130.8(5) . . ?
N6 C25 H25 125.5 . . ?
C24 C25 N6 109.1(5) . . ?
C24 C25 H25 125.5 . . ?
N5 C26 H26 124.4 . . ?
N6 C26 N5 111.2(5) . . ?
N6 C26 H26 124.4 . . ?
O7 C27 C28 118.6(5) . . ?
O7 C27 C32 125.1(5) . . ?
C28 C27 C32 116.3(6) . . ?
C27 C28 H28 118.3 . . ?
C29 C28 C27 123.4(6) . . ?
C29 C28 H28 118.3 . . ?
C28 C29 H29 120.5 . . ?
C28 C29 C30 119.0(5) . . ?
C30 C29 H29 120.5 . . ?
C29 C30 Br3 120.0(4) . . ?
C31 C30 Br3 120.9(5) . . ?
C31 C30 C29 119.1(6) . . ?
C30 C31 H31 119.2 . . ?
C32 C31 C30 121.6(5) . . ?
C32 C31 H31 119.2 . . ?
C27 C32 C33 120.9(5) . . ?
C31 C32 C27 120.6(5) . . ?
C31 C32 C33 118.3(5) . . ?
N7 C33 C32 113.2(5) . . ?
N7 C33 H33A 108.9 . . ?
N7 C33 H33B 108.9 . . ?
C32 C33 H33A 108.9 . . ?
C32 C33 H33B 108.9 . . ?
H33A C33 H33B 107.8 . . ?
O8 C34 C35 116.4(5) . . ?
O9 C34 O8 125.1(5) . . ?
O9 C34 C35 118.4(5) . . ?
N7 C35 C34 107.6(4) . . ?
N7 C35 H35 107.1 . . ?
N7 C35 C36 115.1(5) . . ?
C34 C35 H35 107.1 . . ?
C36 C35 C34 112.5(4) . . ?
C36 C35 H35 107.1 . . ?
C35 C36 H36A 108.7 . . ?
C35 C36 H36B 108.7 . . ?
H36A C36 H36B 107.6 . . ?
C37 C36 C35 114.4(5) . . ?
C37 C36 H36A 108.7 . . ?
C37 C36 H36B 108.7 . . ?
N8 C37 C36 124.1(5) . . ?
C38 C37 N8 104.9(5) . . ?
C38 C37 C36 131.0(5) . . ?
N9 C38 H38 125.0 . . ?
C37 C38 N9 110.0(5) . . ?
C37 C38 H38 125.0 . . ?
N8 C39 H39 124.6 . . ?
N9 C39 N8 110.9(6) . . ?
N9 C39 H39 124.6 . . ?
C41 C40 H40 119.0 . . ?
C45 C40 H40 119.0 . . ?
C45 C40 C41 121.9(7) . . ?
C40 C41 H41 120.8 . . ?
C42 C41 C40 118.4(6) . . ?
C42 C41 H41 120.8 . . ?
C41 C42 Br4 119.6(5) . . ?
C41 C42 C43 121.0(6) . . ?
C43 C42 Br4 119.4(5) . . ?
C42 C43 H43 119.7 . . ?
C44 C43 C42 120.6(6) . . ?
C44 C43 H43 119.7 . . ?
C43 C44 C45 119.7(6) . . ?
C43 C44 C46 119.8(6) . . ?
C45 C44 C46 120.5(6) . . ?
O10 C45 C40 119.6(6) . . ?
O10 C45 C44 122.1(6) . . ?
C40 C45 C44 118.3(6) . . ?
N10 C46 H46A 109.4 . . ?
N10 C46 H46B 109.4 . . ?
C44 C46 N10 111.2(5) . . ?
C44 C46 H46A 109.4 . . ?
C44 C46 H46B 109.4 . . ?
H46A C46 H46B 108.0 . . ?
O11 C47 C48 117.8(5) . . ?
O12 C47 O11 125.3(6) . . ?
O12 C47 C48 116.9(6) . . ?
N10 C48 C47 109.2(5) . . ?
N10 C48 H48 107.6 . . ?
N10 C48 C49 112.5(4) . . ?
C47 C48 H48 107.6 . . ?
C49 C48 C47 112.1(5) . . ?
C49 C48 H48 107.6 . . ?
C48 C49 H49A 108.9 . . ?
C48 C49 H49B 108.9 . . ?
H49A C49 H49B 107.7 . . ?
C50 C49 C48 113.2(5) . . ?
C50 C49 H49A 108.9 . . ?
C50 C49 H49B 108.9 . . ?
N11 C50 C49 124.4(5) . . ?
C51 C50 N11 105.6(5) . . ?
C51 C50 C49 130.0(5) . . ?
N12 C51 H51 125.6 . . ?
C50 C51 N12 108.8(5) . . ?
C50 C51 H51 125.6 . . ?
N11 C52 N12 111.1(5) . . ?
N11 C52 H52 124.4 . . ?
N12 C52 H52 124.4 . . ?
O25 C120 N25 122.6(15) . . ?
O25 C120 H120 118.7 . . ?
N25 C120 H120 118.7 . . ?
N25 C121 H12A 109.5 . . ?
N25 C121 H12B 109.5 . . ?
N25 C121 H12C 109.5 . . ?
H12A C121 H12B 109.5 . . ?
H12A C121 H12C 109.5 . . ?
H12B C121 H12C 109.5 . . ?
N25 C122 H12D 105.8 . . ?
N25 C122 H12E 106.1 . . ?
N25 C122 H12F 116.3 . . ?
H12D C122 H12E 109.5 . . ?
H12D C122 H12F 109.5 . . ?
H12E C122 H12F 109.4 . . ?
O26 C126 N26 137.6(17) . . ?
O26 C126 H126 111.2 . . ?
N26 C126 H126 111.2 . . ?
N26 C127 H12G 111.5 . . ?
N26 C127 H12H 110.2 . . ?
N26 C127 H12I 106.7 . . ?
H12G C127 H12H 109.4 . . ?
H12G C127 H12I 109.5 . . ?
H12H C127 H12I 109.5 . . ?
N26 C128 H12J 124.9 . . ?
N26 C128 H12K 117.3 . . ?
N26 C128 H12L 81.3 . . ?
H12J C128 H12K 109.4 . . ?
H12J C128 H12L 109.5 . . ?
H12K C128 H12L 109.5 . . ?
O22 Cu5 O23 172.2(4) . . ?
O22 Cu5 N21 89.7(2) . . ?
O22 Cu5 N22 94.1(2) . . ?
O23 Cu5 N21 92.2(2) . . ?
O23 Cu5 N22 83.5(2) . . ?
N21 Cu5 N22 174.7(2) . . ?
O13 Cu6 O14 166.3(4) . . ?
O13 Cu6 N13 94.2(2) . . ?
O13 Cu6 N24 90.6(2) . . ?
O14 Cu6 N13 83.4(2) . . ?
N24 Cu6 O14 94.1(2) . . ?
N24 Cu6 N13 169.3(3) . . ?
O16 Cu7 O17 173.1(3) . . ?
O16 Cu7 N15 90.7(2) . . ?
O16 Cu7 N16 94.1(2) . . ?
O17 Cu7 N16 83.0(2) . . ?
N15 Cu7 O17 91.7(2) . . ?
N15 Cu7 N16 173.4(2) . . ?
O19 Cu8 O20 169.0(3) . . ?
O19 Cu8 N18 89.7(2) . . ?
O19 Cu8 N19 94.63(19) . . ?
O20 Cu8 N18 92.30(19) . . ?
O20 Cu8 N19 83.86(19) . . ?
N18 Cu8 N19 175.0(2) . . ?
C53 O13 Cu6 117.8(5) . . ?
C60 O14 Cu6 114.9(4) . . ?
C66 O16 Cu7 124.5(5) . . ?
C73 O17 Cu7 114.2(4) . . ?
C79 O19 Cu8 122.6(4) . . ?
C86 O20 Cu8 115.2(4) . . ?
C92 O22 Cu5 127.0(6) . . ?
C99 O23 Cu5 113.9(4) . . ?
Cu6 N13 H13A 106.3 . . ?
C59 N13 Cu6 115.1(5) . . ?
C59 N13 H13A 106.3 . . ?
C61 N13 Cu6 108.4(4) . . ?
C61 N13 H13A 106.3 . . ?
C61 N13 C59 113.9(6) . . ?
C63 N14 H14 126.2 . . ?
C65 N14 H14 126.2 . . ?
C65 N14 C63 107.6(6) . . ?
C64 N15 Cu7 127.9(4) . . ?
C65 N15 Cu7 127.3(5) . . ?
C65 N15 C64 103.9(6) . . ?
Cu7 N16 H16A 106.8 . . ?
C72 N16 Cu7 113.0(4) . . ?
C72 N16 H16A 106.8 . . ?
C74 N16 Cu7 108.8(4) . . ?
C74 N16 H16A 106.8 . . ?
C74 N16 C72 114.2(5) . . ?
C76 N17 H17 125.7 . . ?
C78 N17 H17 125.7 . . ?
C78 N17 C76 108.7(5) . . ?
C77 N18 Cu8 126.5(4) . . ?
C78 N18 Cu8 128.2(4) . . ?
C78 N18 C77 105.1(5) . . ?
Cu8 N19 H19 106.6 . . ?
C85 N19 Cu8 113.1(4) . . ?
C85 N19 H19 106.6 . . ?
C87 N19 Cu8 109.3(3) . . ?
C87 N19 H19 106.6 . . ?
C87 N19 C85 114.1(5) . . ?
C89 N20 H20 126.0 . . ?
C91 N20 H20 126.0 . . ?
C91 N20 C89 108.0(6) . . ?
C90 N21 Cu5 125.8(4) . . ?
C91 N21 Cu5 128.4(5) . . ?
C91 N21 C90 105.3(6) . . ?
Cu5 N22 H22A 107.4 . . ?
C98 N22 Cu5 112.6(5) . . ?
C98 N22 H22A 107.4 . . ?
C98 N22 C100 114.2(6) . . ?
C100 N22 Cu5 107.4(4) . . ?
C100 N22 H22A 107.4 . . ?
C102 N23 H23 125.8 . . ?
C104 N23 H23 125.8 . . ?
C104 N23 C102 108.5(5) . . ?
C103 N24 Cu6 126.2(4) . . ?
C104 N24 Cu6 129.6(5) . . ?
C104 N24 C103 104.0(6) . . ?
C117 N27 C118 121(2) . . ?
C117 N27 C119 108.3(18) . . ?
C118 N27 C119 114(2) . . ?
O13 C53 C54 120.2(8) . . ?
O13 C53 C58 122.8(9) . . ?
C58 C53 C54 117.0(8) . . ?
C53 C54 H54 119.0 . . ?
C55 C54 C53 122.0(8) . . ?
C55 C54 H54 119.0 . . ?
C54 C55 H55 120.5 . . ?
C56 C55 C54 119.0(9) . . ?
C56 C55 H55 120.5 . . ?
C55 C56 Br7 118.8(7) . . ?
C55 C56 C57 122.1(9) . . ?
C57 C56 Br7 119.1(6) . . ?
C56 C57 H57 120.9 . . ?
C56 C57 C58 118.2(7) . . ?
C58 C57 H57 120.9 . . ?
C53 C58 C57 121.7(8) . . ?
C53 C58 C59 117.8(7) . . ?
C57 C58 C59 120.5(7) . . ?
N13 C59 C58 110.3(6) . . ?
N13 C59 H59A 109.6 . . ?
N13 C59 H59B 109.6 . . ?
C58 C59 H59A 109.6 . . ?
C58 C59 H59B 109.6 . . ?
H59A C59 H59B 108.1 . . ?
O14 C60 C61 117.4(6) . . ?
O15 C60 O14 125.2(6) . . ?
O15 C60 C61 117.4(6) . . ?
N13 C61 C60 108.5(6) . . ?
N13 C61 H61 106.7 . . ?
N13 C61 C62 114.5(6) . . ?
C60 C61 H61 106.7 . . ?
C62 C61 C60 113.2(5) . . ?
C62 C61 H61 106.7 . . ?
C61 C62 H62A 108.9 . . ?
C61 C62 H62B 108.9 . . ?
H62A C62 H62B 107.7 . . ?
C63 C62 C61 113.5(6) . . ?
C63 C62 H62A 108.9 . . ?
C63 C62 H62B 108.9 . . ?
N14 C63 C62 122.8(6) . . ?
C64 C63 N14 105.6(6) . . ?
C64 C63 C62 131.6(6) . . ?
N15 C64 H64 124.5 . . ?
C63 C64 N15 111.1(6) . . ?
C63 C64 H64 124.5 . . ?
N14 C65 H65 124.1 . . ?
N15 C65 N14 111.8(7) . . ?
N15 C65 H65 124.1 . . ?
O16 C66 C67 119.1(7) . . ?
O16 C66 C71 124.3(7) . . ?
C67 C66 C71 116.5(7) . . ?
C66 C67 H67 118.7 . . ?
C68 C67 C66 122.7(8) . . ?
C68 C67 H67 118.7 . . ?
C67 C68 H68 120.9 . . ?
C69 C68 C67 118.1(7) . . ?
C69 C68 H68 120.9 . . ?
C68 C69 Br5 118.8(6) . . ?
C70 C69 Br5 119.3(6) . . ?
C70 C69 C68 121.9(7) . . ?
C69 C70 H70 120.1 . . ?
C69 C70 C71 119.9(7) . . ?
C71 C70 H70 120.1 . . ?
C66 C71 C72 120.2(6) . . ?
C70 C71 C66 120.8(7) . . ?
C70 C71 C72 119.0(7) . . ?
N16 C72 C71 111.1(5) . . ?
N16 C72 H72A 109.4 . . ?
N16 C72 H72B 109.4 . . ?
C71 C72 H72A 109.4 . . ?
C71 C72 H72B 109.4 . . ?
H72A C72 H72B 108.0 . . ?
O17 C73 C74 117.6(6) . . ?
O18 C73 O17 125.8(6) . . ?
O18 C73 C74 116.6(6) . . ?
N16 C74 C73 109.1(5) . . ?
N16 C74 H74 107.3 . . ?
N16 C74 C75 114.0(5) . . ?
C73 C74 H74 107.3 . . ?
C73 C74 C75 111.6(5) . . ?
C75 C74 H74 107.3 . . ?
C74 C75 H75A 109.0 . . ?
C74 C75 H75B 109.0 . . ?
H75A C75 H75B 107.8 . . ?
C76 C75 C74 112.8(5) . . ?
C76 C75 H75A 109.0 . . ?
C76 C75 H75B 109.0 . . ?
N17 C76 C75 123.7(5) . . ?
C77 C76 N17 104.7(5) . . ?
C77 C76 C75 131.5(5) . . ?
N18 C77 H77 124.6 . . ?
C76 C77 N18 110.8(5) . . ?
C76 C77 H77 124.6 . . ?
N17 C78 N18 110.8(5) . . ?
N17 C78 H78 124.6 . . ?
N18 C78 H78 124.6 . . ?
O19 C79 C80 119.1(6) . . ?
O19 C79 C84 121.3(7) . . ?
C84 C79 C80 119.4(6) . . ?
C79 C80 H80 119.6 . . ?
C81 C80 C79 120.7(7) . . ?
C81 C80 H80 119.6 . . ?
C80 C81 H81 120.1 . . ?
C82 C81 C80 119.8(7) . . ?
C82 C81 H81 120.1 . . ?
C81 C82 Br6 120.2(6) . . ?
C81 C82 C83 120.6(7) . . ?
C83 C82 Br6 119.2(5) . . ?
C82 C83 H83 120.2 . . ?
C82 C83 C84 119.6(6) . . ?
C84 C83 H83 120.2 . . ?
C79 C84 C83 119.8(7) . . ?
C79 C84 C85 120.8(6) . . ?
C83 C84 C85 119.4(6) . . ?
N19 C85 H85A 109.2 . . ?
N19 C85 H85B 109.2 . . ?
C84 C85 N19 112.2(5) . . ?
C84 C85 H85A 109.2 . . ?
C84 C85 H85B 109.2 . . ?
H85A C85 H85B 107.9 . . ?
O20 C86 C87 116.8(5) . . ?
O21 C86 O20 124.5(6) . . ?
O21 C86 C87 118.7(5) . . ?
N19 C87 C86 109.1(5) . . ?
N19 C87 H87 107.2 . . ?
N19 C87 C88 113.1(5) . . ?
C86 C87 H87 107.2 . . ?
C86 C87 C88 112.8(5) . . ?
C88 C87 H87 107.2 . . ?
C87 C88 H88A 108.9 . . ?
C87 C88 H88B 108.9 . . ?
H88A C88 H88B 107.7 . . ?
C89 C88 C87 113.2(5) . . ?
C89 C88 H88A 108.9 . . ?
C89 C88 H88B 108.9 . . ?
N20 C89 C88 124.3(6) . . ?
C90 C89 N20 105.1(6) . . ?
C90 C89 C88 130.5(6) . . ?
N21 C90 H90 125.4 . . ?
C89 C90 N21 109.3(6) . . ?
C89 C90 H90 125.4 . . ?
N20 C91 H91 123.8 . . ?
N21 C91 N20 112.3(6) . . ?
N21 C91 H91 123.8 . . ?
O22 C92 C93 119.6(8) . . ?
O22 C92 C97 122.8(8) . . ?
C97 C92 C93 117.5(8) . . ?
C92 C93 H93 118.2 . . ?
C94 C93 C92 123.5(9) . . ?
C94 C93 H93 118.2 . . ?
C93 C94 H94 121.5 . . ?
C95 C94 C93 117.1(8) . . ?
C95 C94 H94 121.5 . . ?
C94 C95 Br8 118.5(7) . . ?
C94 C95 C96 121.7(8) . . ?
C96 C95 Br8 119.8(6) . . ?
C95 C96 H96 119.5 . . ?
C97 C96 C95 121.0(8) . . ?
C97 C96 H96 119.5 . . ?
C92 C97 C98 122.6(7) . . ?
C96 C97 C92 119.1(8) . . ?
C96 C97 C98 118.3(7) . . ?
N22 C98 H98A 109.0 . . ?
N22 C98 H98B 109.0 . . ?
C97 C98 N22 112.8(6) . . ?
C97 C98 H98A 109.0 . . ?
C97 C98 H98B 109.0 . . ?
H98A C98 H98B 107.8 . . ?
O23 C99 C100 118.1(6) . . ?
O24 C99 O23 124.0(6) . . ?
O24 C99 C100 117.7(6) . . ?
N22 C100 C99 109.1(6) . . ?
N22 C100 H100 107.5 . . ?
N22 C100 C101 113.1(6) . . ?
C99 C100 H100 107.5 . . ?
C99 C100 C101 112.0(5) . . ?
C101 C100 H100 107.5 . . ?
C100 C101 H10C 108.7 . . ?
C100 C101 H10D 108.7 . . ?
H10C C101 H10D 107.6 . . ?
C102 C101 C100 114.3(6) . . ?
C102 C101 H10C 108.7 . . ?
C102 C101 H10D 108.7 . . ?
N23 C102 C101 125.6(6) . . ?
C103 C102 N23 104.5(6) . . ?
C103 C102 C101 129.7(6) . . ?
N24 C103 H103 124.6 . . ?
C102 C103 N24 110.8(6) . . ?
C102 C103 H103 124.6 . . ?
N23 C104 H104 123.9 . . ?
N24 C104 N23 112.2(6) . . ?
N24 C104 H104 123.9 . . ?
O29 C117 N27 176(2) . . ?
O29 C117 H29A 91.8 . . ?
N27 C117 H29A 91.8 . . ?
N27 C118 H11S 133.9 . . ?
N27 C118 H11T 91.2 . . ?
N27 C118 H11U 101.0 . . ?
H11S C118 H11T 109.5 . . ?
H11S C118 H11U 109.5 . . ?
H11T C118 H11U 109.4 . . ?
N27 C119 H11V 81.3 . . ?
N27 C119 H11W 93.7 . . ?
N27 C119 H11X 148.3 . . ?
H11V C119 H11W 109.4 . . ?
H11V C119 H11X 109.5 . . ?
H11W C119 H11X 109.5 . . ?
H10E C109 H10F 109.5 . . ?
H10E C109 H10G 109.4 . . ?
H10F C109 H10G 109.5 . . ?
H10H C109 H10I 109.5 . . ?
H10H C109 H10J 109.5 . . ?
H10I C109 H10J 109.5 . . ?
N35 C109 H10E 111.3 . . ?
N35 C109 H10F 108.0 . . ?
N35 C109 H10G 109.1 . . ?
N3A C109 H10H 108.2 . . ?
N3A C109 H10I 110.8 . . ?
N3A C109 H10J 109.4 . . ?
H11A C110 H11B 109.4 . . ?
H11A C110 H11C 109.5 . . ?
H11B C110 H11C 109.5 . . ?
H11D C110 H11E 109.4 . . ?
H11D C110 H11F 109.5 . . ?
H11E C110 H11F 109.4 . . ?
N35 C110 H11A 110.5 . . ?
N35 C110 H11B 106.8 . . ?
N35 C110 H11C 111.1 . . ?
N3A C110 H11D 110.0 . . ?
N3A C110 H11E 109.1 . . ?
N3A C110 H11F 109.4 . . ?
C109 N35 C110 115.9(17) . . ?
C108 N35 C109 123(2) . . ?
C108 N35 C110 121.4(18) . . ?
C111 N37 C112 124.4(16) . . ?
C111 N37 C113 121.6(17) . . ?
C112 N37 C113 113.7(15) . . ?
O28 C108 H108 115.7 . . ?
N35 C108 O28 129(2) . . ?
N35 C108 H108 115.7 . . ?
O27 C111 H111 115.1 . . ?
N37 C111 O27 129.9(18) . . ?
N37 C111 H111 115.1 . . ?
N37 C112 H11G 112.7 . . ?
N37 C112 H11H 110.3 . . ?
N37 C112 H11I 105.2 . . ?
H11G C112 H11H 109.5 . . ?
H11G C112 H11I 109.5 . . ?
H11H C112 H11I 109.5 . . ?
N37 C113 H11J 110.0 . . ?
N37 C113 H11K 109.8 . . ?
N37 C113 H11L 108.6 . . ?
H11J C113 H11K 109.5 . . ?
H11J C113 H11L 109.5 . . ?
H11K C113 H11L 109.4 . . ?
C110 N3A C109 116.1(14) . . ?
C7A N3A C109 121.2(16) . . ?
C7A N3A C110 122.6(18) . . ?
O27 C7A H7AA 114.6 . . ?
N3A C7A O27 131(2) . . ?
N3A C7A H7AA 114.6 . . ?
C123 N28 C124 116.9(19) . . ?
C123 N28 C125 123(2) . . ?
C124 N28 C125 119(2) . . ?
O30 C123 N28 127(3) . . ?
O30 C123 H123 116.5 . . ?
N28 C123 H123 116.5 . . ?
N28 C124 H12M 107.9 . . ?
N28 C124 H12N 116.9 . . ?
N28 C124 H12O 103.4 . . ?
H12M C124 H12N 109.5 . . ?
H12M C124 H12O 109.4 . . ?
H12N C124 H12O 109.4 . . ?
N28 C125 H12P 108.5 . . ?
N28 C125 H12Q 108.8 . . ?
N28 C125 H12R 111.1 . . ?
H12P C125 H12Q 109.4 . . ?
H12P C125 H12R 109.5 . . ?
H12Q C125 H12R 109.5 . . ?
C105 N36 C106 120.2(17) . . ?
C105 N36 C107 117.9(17) . . ?
C107 N36 C106 121.9(16) . . ?
O31 C105 N36 129.1(19) . . ?
O31 C105 H105 115.4 . . ?
N36 C105 H105 115.4 . . ?
N36 C106 H10K 110.1 . . ?
N36 C106 H10L 108.4 . . ?
N36 C106 H10M 109.9 . . ?
H10K C106 H10L 109.5 . . ?
H10K C106 H10M 109.4 . . ?
H10L C106 H10M 109.4 . . ?
N36 C107 H10N 128.6 . . ?
N36 C107 H10O 92.5 . . ?
N36 C107 H10P 105.4 . . ?
H10N C107 H10O 109.5 . . ?
H10N C107 H10P 109.5 . . ?
H10O C107 H10P 109.5 . . ?
C1A N1A C2A 124(2) . . ?
C1A N1A C3A 114.2(18) . . ?
C2A N1A C3A 114.0(18) . . ?
O31 C1A H1A 120.0 . . ?
N1A C1A O31 119.9(18) . . ?
N1A C1A H1A 120.0 . . ?
N1A C2A H2AA 110.6 . . ?
N1A C2A H2AB 111.3 . . ?
N1A C2A H2AC 106.5 . . ?
H2AA C2A H2AB 109.5 . . ?
H2AA C2A H2AC 109.4 . . ?
H2AB C2A H2AC 109.5 . . ?
N1A C3A H3AA 105.0 . . ?
N1A C3A H3AB 107.9 . . ?
N1A C3A H3AC 115.3 . . ?
H3AA C3A H3AB 109.5 . . ?
H3AA C3A H3AC 109.4 . . ?
H3AB C3A H3AC 109.5 . . ?
C114 N33 C115 116(2) . . ?
C114 N33 C116 124(2) . . ?
C116 N33 C115 118(2) . . ?
O32 C114 H114 119.5 . . ?
N33 C114 O32 121.0(17) . . ?
N33 C114 H114 119.5 . . ?
N33 C115 H11M 106.0 . . ?
N33 C115 H11N 108.9 . . ?
N33 C115 H11O 113.4 . . ?
H11M C115 H11N 109.5 . . ?
H11M C115 H11O 109.4 . . ?
H11N C115 H11O 109.4 . . ?
N33 C116 H11P 114.9 . . ?
N33 C116 H11Q 109.0 . . ?
N33 C116 H11R 104.3 . . ?
H11P C116 H11Q 109.5 . . ?
H11P C116 H11R 109.5 . . ?
H11Q C116 H11R 109.5 . . ?
C8A N4A C9A 108(2) . . ?
C10A N4A C8A 124(2) . . ?
C10A N4A C9A 128(3) . . ?
O32 C8A H8A 122.9 . . ?
N4A C8A O32 114.2(17) . . ?
N4A C8A H8A 122.9 . . ?
N4A C9A H9AA 108.8 . . ?
N4A C9A H9AB 103.8 . . ?
N4A C9A H9AC 115.6 . . ?
H9AA C9A H9AB 109.5 . . ?
H9AA C9A H9AC 109.5 . . ?
H9AB C9A H9AC 109.5 . . ?
N4A C10A H10Q 109.6 . . ?
N4A C10A H10R 113.2 . . ?
N4A C10A H10S 105.4 . . ?
H10Q C10A H10R 109.5 . . ?
H10Q C10A H10S 109.5 . . ?
H10R C10A H10S 109.5 . . ?
N29 C129 C130 177.4(16) . . ?
C129 C130 H13B 109.2 . . ?
C129 C130 H13C 109.6 . . ?
C129 C130 H13D 109.6 . . ?
H13B C130 H13C 109.4 . . ?
H13B C130 H13D 109.4 . . ?
H13C C130 H13D 109.5 . . ?
N30 C131 C132 168(2) . . ?
C131 C132 H13E 113.6 . . ?
C131 C132 H13F 104.8 . . ?
C131 C132 H13G 110.0 . . ?
H13E C132 H13F 109.5 . . ?
H13E C132 H13G 109.5 . . ?
H13F C132 H13G 109.5 . . ?
N31 C133 C134 178.3(10) . . ?
C133 C134 H13H 109.5 . . ?
C133 C134 H13I 109.5 . . ?
C133 C134 H13J 109.5 . . ?
H13H C134 H13I 109.5 . . ?
H13H C134 H13J 109.5 . . ?
H13I C134 H13J 109.5 . . ?
N32 C135 C136 180(2) . . ?
C135 C136 H13K 109.5 . . ?
C135 C136 H13L 109.3 . . ?
C135 C136 H13M 109.6 . . ?
H13K C136 H13L 109.5 . . ?
H13K C136 H13M 109.5 . . ?
H13L C136 H13M 109.4 . . ?
N34 C137 C138 177.8(13) . . ?
C137 C138 H13N 109.9 . . ?
C137 C138 H13O 110.1 . . ?
C137 C138 H13P 108.5 . . ?
H13N C138 H13O 109.4 . . ?
H13N C138 H13P 109.5 . . ?
H13O C138 H13P 109.5 . . ?
C4A N2A C6A 115.8(15) . . ?
C5A N2A C4A 120.1(15) . . ?
C5A N2A C6A 124.1(16) . . ?
N2A C4A H4AA 107.8 . . ?
N2A C4A H4AB 112.3 . . ?
N2A C4A H4AC 108.3 . . ?
H4AA C4A H4AB 109.5 . . ?
H4AA C4A H4AC 109.4 . . ?
H4AB C4A H4AC 109.5 . . ?
O28 C5A H5AA 119.1 . . ?
N2A C5A O28 121.8(16) . . ?
N2A C5A H5AA 119.1 . . ?
N2A C6A H6AA 106.5 . . ?
N2A C6A H6AB 110.5 . . ?
N2A C6A H6AC 111.4 . . ?
H6AA C6A H6AB 109.5 . . ?
H6AA C6A H6AC 109.5 . . ?
H6AB C6A H6AC 109.4 . . ?

loop_
_geom_bond_atom_site_label_1
_geom_bond_atom_site_label_2
_geom_bond_distance
_geom_bond_site_symmetry_2
_geom_bond_publ_flag
Br1 C4 1.909(6) . ?
Br2 C17 1.898(7) . ?
Br3 C30 1.882(6) . ?
Br4 C42 1.894(7) . ?
Cu1 O1 1.895(4) . ?
Cu1 O2 1.967(4) . ?
Cu1 N1 2.007(5) . ?
Cu1 N12 1.978(5) . ?
Cu2 O4 1.906(5) . ?
Cu2 O5 1.976(4) . ?
Cu2 O26 2.383(8) . ?
Cu2 N3 1.963(5) . ?
Cu2 N4 1.994(5) . ?
Cu3 O7 1.902(4) . ?
Cu3 O8 1.961(4) . ?
Cu3 N6 1.963(5) . ?
Cu3 N7 1.997(4) . ?
Cu4 O10 1.904(5) . ?
Cu4 O11 1.974(4) . ?
Cu4 O25 2.414(9) . ?
Cu4 N9 1.957(5) . ?
Cu4 N10 1.995(5) . ?
O1 C1 1.328(8) . ?
O2 C8 1.266(7) . ?
O3 C8 1.239(7) . ?
O4 C14 1.324(8) . ?
O5 C21 1.266(8) . ?
O6 C21 1.246(8) . ?
O7 C27 1.310(8) . ?
O8 C34 1.275(7) . ?
O9 C34 1.230(7) . ?
O10 C45 1.337(8) . ?
O11 C47 1.286(8) . ?
O12 C47 1.228(8) . ?
O25 C120 1.236(14) . ?
O26 C126 0.994(13) . ?
N1 H1 0.9900 . ?
N1 C7 1.481(7) . ?
N1 C9 1.494(7) . ?
N2 H2 0.8700 . ?
N2 C11 1.380(8) . ?
N2 C13 1.323(9) . ?
N3 C12 1.365(8) . ?
N3 C13 1.329(8) . ?
N4 H4 0.9900 . ?
N4 C20 1.504(7) . ?
N4 C22 1.461(7) . ?
N5 H5 0.8700 . ?
N5 C24 1.389(7) . ?
N5 C26 1.334(8) . ?
N6 C25 1.385(7) . ?
N6 C26 1.322(8) . ?
N7 H7 0.9900 . ?
N7 C33 1.485(7) . ?
N7 C35 1.474(7) . ?
N8 H8 0.8700 . ?
N8 C37 1.378(8) . ?
N8 C39 1.339(9) . ?
N9 C38 1.382(8) . ?
N9 C39 1.311(9) . ?
N10 H10 0.9900 . ?
N10 C46 1.491(7) . ?
N10 C48 1.477(7) . ?
N11 H11 0.8700 . ?
N11 C50 1.379(7) . ?
N11 C52 1.311(8) . ?
N12 C51 1.385(7) . ?
N12 C52 1.316(8) . ?
N25 C120 1.375(15) . ?
N25 C121 1.482(14) . ?
N25 C122 1.477(17) . ?
N26 C126 1.271(19) . ?
N26 C127 1.382(19) . ?
N26 C128 1.486(17) . ?
C1 C2 1.394(10) . ?
C1 C6 1.420(9) . ?
C2 H2A 0.9400 . ?
C2 C3 1.362(10) . ?
C3 H3 0.9400 . ?
C3 C4 1.389(9) . ?
C4 C5 1.376(9) . ?
C5 H5A 0.9400 . ?
C5 C6 1.387(9) . ?
C6 C7 1.504(8) . ?
C7 H7A 0.9800 . ?
C7 H7B 0.9800 . ?
C8 C9 1.532(7) . ?
C9 H9 0.9900 . ?
C9 C10 1.532(8) . ?
C10 H10A 0.9800 . ?
C10 H10B 0.9800 . ?
C10 C11 1.484(8) . ?
C11 C12 1.357(8) . ?
C12 H12 0.9400 . ?
C13 H13 0.9400 . ?
C14 C15 1.405(10) . ?
C14 C19 1.413(10) . ?
C15 H15 0.9400 . ?
C15 C16 1.402(10) . ?
C16 H16 0.9400 . ?
C16 C17 1.365(11) . ?
C17 C18 1.390(10) . ?
C18 H18 0.9400 . ?
C18 C19 1.363(9) . ?
C19 C20 1.517(9) . ?
C20 H20A 0.9800 . ?
C20 H20B 0.9800 . ?
C21 C22 1.543(8) . ?
C22 H22 0.9900 . ?
C22 C23 1.522(8) . ?
C23 H23A 0.9800 . ?
C23 H23B 0.9800 . ?
C23 C24 1.498(8) . ?
C24 C25 1.363(8) . ?
C25 H25 0.9400 . ?
C26 H26 0.9400 . ?
C27 C28 1.411(9) . ?
C27 C32 1.416(8) . ?
C28 H28 0.9400 . ?
C28 C29 1.371(10) . ?
C29 H29 0.9400 . ?
C29 C30 1.399(9) . ?
C30 C31 1.396(8) . ?
C31 H31 0.9400 . ?
C31 C32 1.374(9) . ?
C32 C33 1.512(8) . ?
C33 H33A 0.9800 . ?
C33 H33B 0.9800 . ?
C34 C35 1.559(7) . ?
C35 H35 0.9900 . ?
C35 C36 1.520(8) . ?
C36 H36A 0.9800 . ?
C36 H36B 0.9800 . ?
C36 C37 1.483(9) . ?
C37 C38 1.356(9) . ?
C38 H38 0.9400 . ?
C39 H39 0.9400 . ?
C40 H40 0.9400 . ?
C40 C41 1.392(10) . ?
C40 C45 1.389(10) . ?
C41 H41 0.9400 . ?
C41 C42 1.380(11) . ?
C42 C43 1.396(9) . ?
C43 H43 0.9400 . ?
C43 C44 1.366(9) . ?
C44 C45 1.424(10) . ?
C44 C46 1.489(8) . ?
C46 H46A 0.9800 . ?
C46 H46B 0.9800 . ?
C47 C48 1.535(8) . ?
C48 H48 0.9900 . ?
C48 C49 1.531(8) . ?
C49 H49A 0.9800 . ?
C49 H49B 0.9800 . ?
C49 C50 1.499(8) . ?
C50 C51 1.350(8) . ?
C51 H51 0.9400 . ?
C52 H52 0.9400 . ?
C120 H120 0.9400 . ?
C121 H12A 0.9700 . ?
C121 H12B 0.9700 . ?
C121 H12C 0.9700 . ?
C122 H12D 0.9600 . ?
C122 H12E 0.9599 . ?
C122 H12F 0.9602 . ?
C126 H126 0.9400 . ?
C127 H12G 0.9600 . ?
C127 H12H 0.9604 . ?
C127 H12I 0.9599 . ?
C128 H12J 0.9601 . ?
C128 H12K 0.9599 . ?
C128 H12L 0.9595 . ?
Br5 C69 1.907(7) . ?
Br6 C82 1.899(7) . ?
Br7 C56 1.918(9) . ?
Br8 C95 1.891(8) . ?
Cu5 O22 1.889(6) . ?
Cu5 O23 1.960(5) . ?
Cu5 N21 1.961(6) . ?
Cu5 N22 1.997(6) . ?
Cu6 O13 1.906(5) . ?
Cu6 O14 1.955(5) . ?
Cu6 N13 1.985(6) . ?
Cu6 N24 1.949(6) . ?
Cu7 O16 1.913(5) . ?
Cu7 O17 1.973(5) . ?
Cu7 N15 1.964(6) . ?
Cu7 N16 1.988(5) . ?
Cu8 O19 1.891(5) . ?
Cu8 O20 1.952(5) . ?
Cu8 N18 1.958(5) . ?
Cu8 N19 1.992(5) . ?
O13 C53 1.329(11) . ?
O14 C60 1.252(9) . ?
O15 C60 1.241(9) . ?
O16 C66 1.313(9) . ?
O17 C73 1.263(9) . ?
O18 C73 1.235(8) . ?
O19 C79 1.349(9) . ?
O20 C86 1.279(8) . ?
O21 C86 1.221(8) . ?
O22 C92 1.311(11) . ?
O23 C99 1.283(9) . ?
O24 C99 1.253(8) . ?
O29 C117 1.096(16) . ?
N13 H13A 0.9900 . ?
N13 C59 1.475(8) . ?
N13 C61 1.464(9) . ?
N14 H14 0.8700 . ?
N14 C63 1.349(9) . ?
N14 C65 1.331(10) . ?
N15 C64 1.372(10) . ?
N15 C65 1.304(9) . ?
N16 H16A 0.9900 . ?
N16 C72 1.489(8) . ?
N16 C74 1.469(8) . ?
N17 H17 0.8700 . ?
N17 C76 1.373(8) . ?
N17 C78 1.334(8) . ?
N18 C77 1.367(8) . ?
N18 C78 1.338(8) . ?
N19 H19 0.9900 . ?
N19 C85 1.494(7) . ?
N19 C87 1.463(8) . ?
N20 H20 0.8700 . ?
N20 C89 1.373(8) . ?
N20 C91 1.319(10) . ?
N21 C90 1.382(9) . ?
N21 C91 1.309(9) . ?
N22 H22A 0.9900 . ?
N22 C98 1.483(8) . ?
N22 C100 1.485(9) . ?
N23 H23 0.8700 . ?
N23 C102 1.367(8) . ?
N23 C104 1.319(9) . ?
N24 C103 1.384(9) . ?
N24 C104 1.310(9) . ?
N27 C117 1.347(17) . ?
N27 C118 1.36(2) . ?
N27 C119 1.53(2) . ?
C53 C54 1.410(14) . ?
C53 C58 1.390(11) . ?
C54 H54 0.9400 . ?
C54 C55 1.367(14) . ?
C55 H55 0.9400 . ?
C55 C56 1.365(12) . ?
C56 C57 1.381(12) . ?
C57 H57 0.9400 . ?
C57 C58 1.394(11) . ?
C58 C59 1.526(12) . ?
C59 H59A 0.9800 . ?
C59 H59B 0.9800 . ?
C60 C61 1.543(8) . ?
C61 H61 0.9900 . ?
C61 C62 1.537(10) . ?
C62 H62A 0.9800 . ?
C62 H62B 0.9800 . ?
C62 C63 1.496(10) . ?
C63 C64 1.327(10) . ?
C64 H64 0.9400 . ?
C65 H65 0.9400 . ?
C66 C67 1.414(11) . ?
C66 C71 1.417(11) . ?
C67 H67 0.9400 . ?
C67 C68 1.383(11) . ?
C68 H68 0.9400 . ?
C68 C69 1.380(12) . ?
C69 C70 1.376(11) . ?
C70 H70 0.9400 . ?
C70 C71 1.385(10) . ?
C71 C72 1.495(10) . ?
C72 H72A 0.9800 . ?
C72 H72B 0.9800 . ?
C73 C74 1.533(8) . ?
C74 H74 0.9900 . ?
C74 C75 1.537(9) . ?
C75 H75A 0.9800 . ?
C75 H75B 0.9800 . ?
C75 C76 1.483(9) . ?
C76 C77 1.365(8) . ?
C77 H77 0.9400 . ?
C78 H78 0.9400 . ?
C79 C80 1.392(11) . ?
C79 C84 1.381(10) . ?
C80 H80 0.9400 . ?
C80 C81 1.389(11) . ?
C81 H81 0.9400 . ?
C81 C82 1.376(11) . ?
C82 C83 1.380(11) . ?
C83 H83 0.9400 . ?
C83 C84 1.418(10) . ?
C84 C85 1.488(10) . ?
C85 H85A 0.9800 . ?
C85 H85B 0.9800 . ?
C86 C87 1.526(8) . ?
C87 H87 0.9900 . ?
C87 C88 1.534(9) . ?
C88 H88A 0.9800 . ?
C88 H88B 0.9800 . ?
C88 C89 1.486(9) . ?
C89 C90 1.370(10) . ?
C90 H90 0.9400 . ?
C91 H91 0.9400 . ?
C92 C93 1.420(13) . ?
C92 C97 1.416(13) . ?
C93 H93 0.9400 . ?
C93 C94 1.405(12) . ?
C94 H94 0.9400 . ?
C94 C95 1.371(14) . ?
C95 C96 1.407(12) . ?
C96 H96 0.9400 . ?
C96 C97 1.398(11) . ?
C97 C98 1.480(12) . ?
C98 H98A 0.9800 . ?
C98 H98B 0.9800 . ?
C99 C100 1.503(9) . ?
C100 H100 0.9900 . ?
C100 C101 1.520(10) . ?
C101 H10C 0.9800 . ?
C101 H10D 0.9800 . ?
C101 C102 1.483(10) . ?
C102 C103 1.346(10) . ?
C103 H103 0.9400 . ?
C104 H104 0.9400 . ?
C117 H29A 0.9400 . ?
C118 H11S 0.9599 . ?
C118 H11T 0.9601 . ?
C118 H11U 0.9600 . ?
C119 H11V 0.9598 . ?
C119 H11W 0.9603 . ?
C119 H11X 0.9598 . ?
O27 C111 1.336(17) . ?
O27 C7A 1.42(2) . ?
C109 H10E 0.9601 . ?
C109 H10F 0.9599 . ?
C109 H10G 0.9602 . ?
C109 H10H 0.9607 . ?
C109 H10I 0.9601 . ?
C109 H10J 0.9596 . ?
C109 N35 1.38(2) . ?
C109 N3A 1.56(2) . ?
C110 H11A 0.9604 . ?
C110 H11B 0.9606 . ?
C110 H11C 0.9598 . ?
C110 H11D 0.9603 . ?
C110 H11E 0.9599 . ?
C110 H11F 0.9603 . ?
C110 N35 1.53(2) . ?
C110 N3A 1.335(19) . ?
O28 C108 1.45(2) . ?
O28 C5A 1.392(17) . ?
N35 C108 1.33(3) . ?
N37 C111 1.334(17) . ?
N37 C112 1.413(19) . ?
N37 C113 1.498(18) . ?
C108 H108 0.9400 . ?
C111 H111 0.9400 . ?
C112 H11G 0.9600 . ?
C112 H11H 0.9601 . ?
C112 H11I 0.9602 . ?
C113 H11J 0.9597 . ?
C113 H11K 0.9599 . ?
C113 H11L 0.9604 . ?
N3A C7A 1.24(3) . ?
C7A H7AA 0.9400 . ?
O30 C123 1.31(2) . ?
N28 C123 1.37(2) . ?
N28 C124 1.42(2) . ?
N28 C125 1.43(2) . ?
C123 H123 0.9400 . ?
C124 H12M 0.9599 . ?
C124 H12N 0.9595 . ?
C124 H12O 0.9605 . ?
C125 H12P 0.9606 . ?
C125 H12Q 0.9604 . ?
C125 H12R 0.9596 . ?
O31 C105 1.295(17) . ?
O31 C1A 1.54(2) . ?
N36 C105 1.338(17) . ?
N36 C106 1.456(19) . ?
N36 C107 1.441(19) . ?
C105 H105 0.9400 . ?
C106 H10K 0.9603 . ?
C106 H10L 0.9595 . ?
C106 H10M 0.9601 . ?
C107 H10N 0.9601 . ?
C107 H10O 0.9596 . ?
C107 H10P 0.9596 . ?
N1A C1A 1.29(3) . ?
N1A C2A 1.44(3) . ?
N1A C3A 1.53(3) . ?
C1A H1A 0.9400 . ?
C2A H2AA 0.9603 . ?
C2A H2AB 0.9598 . ?
C2A H2AC 0.9598 . ?
C3A H3AA 0.9602 . ?
C3A H3AB 0.9597 . ?
C3A H3AC 0.9599 . ?
O32 C114 1.51(2) . ?
O32 C8A 1.65(2) . ?
N33 C114 1.38(3) . ?
N33 C115 1.43(3) . ?
N33 C116 1.40(3) . ?
C114 H114 0.9400 . ?
C115 H11M 0.9599 . ?
C115 H11N 0.9599 . ?
C115 H11O 0.9600 . ?
C116 H11P 0.9609 . ?
C116 H11Q 0.9598 . ?
C116 H11R 0.9589 . ?
N4A C8A 1.43(3) . ?
N4A C9A 1.48(2) . ?
N4A C10A 1.27(3) . ?
C8A H8A 0.9400 . ?
C9A H9AA 0.9601 . ?
C9A H9AB 0.9597 . ?
C9A H9AC 0.9603 . ?
C10A H10Q 0.9593 . ?
C10A H10R 0.9602 . ?
C10A H10S 0.9599 . ?
N29 C129 1.225(18) . ?
C129 C130 1.515(16) . ?
C130 H13B 0.9596 . ?
C130 H13C 0.9597 . ?
C130 H13D 0.9603 . ?
N30 C131 1.124(19) . ?
C131 C132 1.49(2) . ?
C132 H13E 0.9601 . ?
C132 H13F 0.9598 . ?
C132 H13G 0.9603 . ?
N31 C133 1.142(11) . ?
C133 C134 1.437(14) . ?
C134 H13H 0.9700 . ?
C134 H13I 0.9700 . ?
C134 H13J 0.9700 . ?
N32 C135 1.160(19) . ?
C135 C136 1.323(19) . ?
C136 H13K 0.9600 . ?
C136 H13L 0.9602 . ?
C136 H13M 0.9601 . ?
N34 C137 1.149(16) . ?
C137 C138 1.479(17) . ?
C138 H13N 0.9605 . ?
C138 H13O 0.9601 . ?
C138 H13P 0.9600 . ?
N2A C4A 1.444(18) . ?
N2A C5A 1.342(17) . ?
N2A C6A 1.454(17) . ?
C4A H4AA 0.9597 . ?
C4A H4AB 0.9599 . ?
C4A H4AC 0.9603 . ?
C5A H5AA 0.9400 . ?
C6A H6AA 0.9599 . ?
C6A H6AB 0.9604 . ?
C6A H6AC 0.9597 . ?
